data_4336440
loop_
_publ_author_name
'Tamaki Terada'
'Kiyohisa Hirabayashi'
'Dong Liu'
'Tomohiko Nakamura'
'Takuya Wakimoto'
'Tsuyoshi Matsumoto'
'Kazuyuki Tatsumi'

_publ_section_title
;
 [3:1] Site-Differentiated [4Fe-4S] Clusters Having One Carboxylate and
 Three Thiolates
;
_journal_name_full 'Inorganic Chemistry'
_journal_page_first 11997
_journal_page_last 12004
_journal_paper_doi 10.1021/ic4017596
_journal_volume 52
_journal_year 2013
_chemical_formula_moiety 'C94 H96 Fe4 N2 O9 P2 S7'
_chemical_formula_sum 'C94 H96 Fe4 N2 O9 P2 S7'
_chemical_formula_weight 1907.56
_space_group_IT_number 14
_symmetry_cell_setting monoclinic
_symmetry_Int_Tables_number 14
_symmetry_space_group_name_Hall '-P 2yn'
_symmetry_space_group_name_H-M 'P 1 21/n 1'
_atom_sites_solution_hydrogens geom
_atom_sites_solution_primary direct
_atom_sites_solution_secondary difmap
_cell_angle_alpha 90.0000
_cell_angle_beta 105.483(4)
_cell_angle_gamma 90.0000
_cell_formula_units_Z 4
_cell_length_a 21.004(5)
_cell_length_b 12.963(3)
_cell_length_c 34.035(8)
_cell_measurement_reflns_used 17954
_cell_measurement_temperature 173
_cell_measurement_theta_max 25.00
_cell_measurement_theta_min 3.10
_cell_volume 8931(4)
_computing_cell_refinement 'CrystalClear-SM Expert 2.0 r4'
_computing_data_collection 'CrystalClear-SM Expert 2.0 r4 (Rigaku, 2009)'
_computing_data_reduction 'CrystalClear-SM Expert 2.0 r4'
_computing_molecular_graphics 'CrystalStructure 4.0'
_computing_publication_material 'CrystalStructure 4.0 (Rigaku, 2011)'
_computing_structure_refinement 'SHELXL97 (Sheldrick, 2008)'
_computing_structure_solution 'SIR92 (Altomare, et al., 1994)'
_diffrn_ambient_temperature 173
_diffrn_detector_area_resol_mean 7.111
_diffrn_measured_fraction_theta_full 0.997
_diffrn_measured_fraction_theta_max 0.997
_diffrn_measurement_device_type 'Rigaku Saturn724'
_diffrn_measurement_method \w
_diffrn_radiation_type 'Mo K\a'
_diffrn_radiation_wavelength 0.71075
_diffrn_reflns_av_R_equivalents 0.0953
_diffrn_reflns_limit_h_max 24
_diffrn_reflns_limit_h_min -25
_diffrn_reflns_limit_k_max 15
_diffrn_reflns_limit_k_min -14
_diffrn_reflns_limit_l_max 40
_diffrn_reflns_limit_l_min -40
_diffrn_reflns_number 58300
_diffrn_reflns_theta_full 25.02
_diffrn_reflns_theta_max 25.02
_diffrn_reflns_theta_min 3.07
_diffrn_standards_number 0
_exptl_absorpt_coefficient_mu 0.894
_exptl_absorpt_correction_T_max 0.982
_exptl_absorpt_correction_T_min 0.630
_exptl_absorpt_correction_type multi-scan
_exptl_absorpt_process_details 'REQAB (Rigaku, 1998)'
_exptl_crystal_colour black
_exptl_crystal_density_diffrn 1.419
_exptl_crystal_description plate
_exptl_crystal_F_000 3968.00
_exptl_crystal_size_max 0.200
_exptl_crystal_size_mid 0.100
_exptl_crystal_size_min 0.020
_refine_diff_density_max 2.29
_refine_diff_density_min -0.90
_refine_ls_extinction_method none
_refine_ls_goodness_of_fit_ref 1.049
_refine_ls_hydrogen_treatment constr
_refine_ls_number_parameters 1045
_refine_ls_number_reflns 15753
_refine_ls_number_restraints 40
_refine_ls_R_factor_gt 0.1105
_refine_ls_shift/su_max 0.004
_refine_ls_structure_factor_coef Fsqd
_refine_ls_weighting_details 'w = 1/[\s^2^(Fo^2^)+(0.1812P)^2^+40.0728P] where P=(Fo^2^+2Fc^2^)/3'
_refine_ls_weighting_scheme calc
_refine_ls_wR_factor_ref 0.3278
_reflns_number_gt 10865
_reflns_number_total 15753
_reflns_threshold_expression F^2^>2.0\s(F^2^)
_cod_data_source_file ic4017596_si_002_3.cif
_cod_data_source_block '[PPh4]2[Fe4S4(OCOCHCHCOOH)(TempS3)]_cluster5'
_cod_database_code 4336440

loop_
_symmetry_equiv_pos_site_id
_symmetry_equiv_pos_as_xyz
1 +X,+Y,+Z
2 1/2-X,1/2+Y,1/2-Z
3 -X,-Y,-Z
4 1/2+X,1/2-Y,1/2+Z

loop_
_atom_site_label
_atom_site_type_symbol
_atom_site_fract_x
_atom_site_fract_y
_atom_site_fract_z
_atom_site_U_iso_or_equiv
_atom_site_adp_type
_atom_site_occupancy
_atom_site_symmetry_multiplicity
_atom_site_calc_flag
_atom_site_refinement_flags
Fe1 Fe 0.33141(6) 0.75999(9) 0.15854(4) 0.0415(3) Uani 1 4 d .
Fe2 Fe 0.36777(5) 0.59262(9) 0.20883(4) 0.0375(3) Uani 1 4 d .
Fe3 Fe 0.35884(6) 0.57710(9) 0.12678(4) 0.0405(3) Uani 1 4 d .
Fe4 Fe 0.45903(5) 0.68728(8) 0.17686(4) 0.0366(3) Uani 1 4 d .
S1 S 0.27399(10) 0.61167(17) 0.15584(7) 0.0451(5) Uani 1 4 d .
S2 S 0.39441(11) 0.73533(17) 0.11370(7) 0.0456(5) Uani 1 4 d .
S3 S 0.40600(10) 0.75534(15) 0.22218(6) 0.0393(5) Uani 1 4 d .
S4 S 0.44245(9) 0.51614(15) 0.17971(6) 0.0375(4) Uani 1 4 d .
S5 S 0.35802(10) 0.52105(15) 0.26734(7) 0.0415(5) Uani 1 4 d .
S6 S 0.31751(12) 0.46636(19) 0.07510(7) 0.0522(6) Uani 1 4 d .
S7 S 0.56139(10) 0.75177(16) 0.18362(8) 0.0499(6) Uani 1 4 d .
P1 P 0.01493(12) 0.43829(19) 0.12021(8) 0.0504(6) Uani 1 4 d .
P2 P 0.20001(13) 0.9810(2) -0.07695(7) 0.0508(6) Uani 1 4 d .
O1 O 0.3815(3) 0.0644(4) 0.26504(19) 0.0428(14) Uani 1 4 d .
O2 O 0.5484(5) 0.2522(8) 0.0403(3) 0.099(3) Uani 1 4 d .
O3 O 0.7880(2) 0.4877(4) 0.26852(17) 0.0379(12) Uani 1 4 d .
O4 O 0.2810(3) 0.8940(5) 0.1546(3) 0.0626(19) Uani 1 4 d .
O5 O 0.2130(4) 0.8612(7) 0.0968(3) 0.083(2) Uani 1 4 d .
O6 O 0.1065(5) 0.9331(8) 0.0542(3) 0.091(3) Uani 1 4 d .
O7 O 0.0354(4) 1.0488(8) 0.0639(3) 0.098(3) Uani 1 4 d .
O8 O 0.4288(14) 0.997(3) 0.0384(8) 0.317(18) Uani 1 4 d .
O9 O 0.7202(14) 0.525(3) 0.0744(10) 0.333(16) Uiso 1 4 d .
N1 N 0.3493(9) 1.0853(16) 0.0535(6) 0.166(10) Uani 1 4 d .
N2 N 0.6318(8) 0.5824(14) 0.0931(6) 0.140(6) Uiso 1 4 d .
C1 C 0.3615(4) 0.3838(6) 0.2634(2) 0.0358(17) Uani 1 4 d .
C2 C 0.3108(4) 0.3244(6) 0.2692(3) 0.0393(18) Uani 1 4 d .
C3 C 0.3150(4) 0.2163(6) 0.2685(3) 0.044(2) Uani 1 4 d .
C4 C 0.3707(4) 0.1697(6) 0.2641(3) 0.0368(17) Uani 1 4 d .
C5 C 0.4243(3) 0.2292(5) 0.2582(2) 0.0308(15) Uani 1 4 d .
C6 C 0.4179(3) 0.3355(6) 0.2574(2) 0.0324(16) Uani 1 4 d .
C7 C 0.3901(5) 0.4105(8) 0.0651(3) 0.053(2) Uani 1 4 d .
C8 C 0.4060(7) 0.4266(10) 0.0294(4) 0.084(4) Uani 1 4 d .
C9 C 0.4577(8) 0.3795(12) 0.0198(4) 0.102(5) Uani 1 4 d .
C10 C 0.4966(7) 0.3120(10) 0.0473(4) 0.079(4) Uani 1 4 d .
C11 C 0.4817(4) 0.2910(7) 0.0850(3) 0.045(2) Uani 1 4 d .
C12 C 0.4299(4) 0.3446(7) 0.0932(3) 0.048(2) Uani 1 4 d .
C13 C 0.6259(4) 0.6706(6) 0.2100(3) 0.0377(17) Uani 1 4 d .
C14 C 0.6862(4) 0.7165(6) 0.2293(3) 0.0376(18) Uani 1 4 d .
C15 C 0.7409(4) 0.6583(6) 0.2491(3) 0.0362(17) Uani 1 4 d .
C16 C 0.7360(3) 0.5524(5) 0.2504(2) 0.0296(15) Uani 1 4 d .
C17 C 0.6759(4) 0.5021(6) 0.2313(2) 0.0313(15) Uani 1 4 d .
C18 C 0.6220(4) 0.5616(6) 0.2119(2) 0.0348(16) Uani 1 4 d .
C19 C 0.3234(4) -0.0008(7) 0.2598(3) 0.053(2) Uani 1 4 d .
C20a C 0.573(2) 0.279(6) 0.005(2) 0.16(3) Uani 0.5 4 d .
C20b C 0.546(2) 0.253(3) -0.0037(11) 0.084(12) Uani 0.5 4 d .
C21 C 0.8505(4) 0.5352(7) 0.2866(3) 0.047(2) Uani 1 4 d .
C22 C 0.4858(4) 0.1749(6) 0.2547(3) 0.0350(16) Uani 1 4 d .
C23 C 0.5214(4) 0.2097(6) 0.1141(3) 0.0411(18) Uani 1 4 d .
C24 C 0.6777(4) 0.3872(6) 0.2337(2) 0.0357(17) Uani 1 4 d .
C25 C 0.5228(3) 0.2251(5) 0.2271(2) 0.0312(16) Uani 1 4 d .
C26 C 0.5021(4) 0.2014(5) 0.1848(3) 0.0354(17) Uani 1 4 d .
C27 C 0.5388(4) 0.2403(6) 0.1591(2) 0.0339(16) Uani 1 4 d .
C28 C 0.5936(4) 0.3033(5) 0.1747(3) 0.0357(17) Uani 1 4 d .
C29 C 0.6123(3) 0.3274(5) 0.2154(2) 0.0309(15) Uani 1 4 d .
C30 C 0.5769(3) 0.2892(5) 0.2424(2) 0.0326(16) Uani 1 4 d .
C31 C 0.4425(4) 0.1331(6) 0.1685(3) 0.0412(19) Uani 1 4 d .
C32 C 0.4597(5) 0.0171(7) 0.1681(3) 0.058(2) Uani 1 4 d .
C33 C 0.6327(4) 0.3418(7) 0.1462(3) 0.0426(19) Uani 1 4 d .
C34 C 0.6868(4) 0.2664(7) 0.1407(3) 0.048(2) Uani 1 4 d .
C35 C 0.5972(4) 0.3159(6) 0.2877(3) 0.0409(18) Uani 1 4 d .
C36 C 0.6448(4) 0.2390(7) 0.3137(3) 0.0438(19) Uani 1 4 d .
C37 C 0.0920(5) 0.3710(7) 0.1371(3) 0.052(2) Uani 1 4 d .
C38 C 0.1395(5) 0.3867(9) 0.1169(4) 0.067(3) Uani 1 4 d .
C39 C 0.2030(5) 0.3439(8) 0.1296(4) 0.067(3) Uani 1 4 d .
C40 C 0.2178(6) 0.2813(8) 0.1636(4) 0.062(3) Uani 1 4 d .
C41 C 0.1682(5) 0.2601(7) 0.1835(3) 0.058(2) Uani 1 4 d .
C42 C 0.1054(5) 0.3045(7) 0.1702(3) 0.052(2) Uani 1 4 d .
C43 C -0.0403(4) 0.4118(7) 0.1514(3) 0.047(2) Uani 1 4 d .
C44 C -0.1079(5) 0.4061(10) 0.1318(4) 0.072(3) Uani 1 4 d .
C45 C -0.1528(5) 0.3998(11) 0.1553(4) 0.078(4) Uani 1 4 d .
C46 C -0.1320(6) 0.3995(9) 0.1962(4) 0.070(3) Uani 1 4 d .
C47 C -0.0649(5) 0.4078(7) 0.2156(3) 0.056(2) Uani 1 4 d .
C48 C -0.0215(5) 0.4168(7) 0.1927(3) 0.053(2) Uani 1 4 d .
C49 C 0.0280(4) 0.5771(7) 0.1232(3) 0.050(2) Uani 1 4 d .
C50 C -0.0257(5) 0.6398(9) 0.1203(4) 0.066(3) Uani 1 4 d .
C51 C -0.0190(5) 0.7428(8) 0.1227(4) 0.062(3) Uani 1 4 d .
C52 C 0.0430(5) 0.7876(8) 0.1298(3) 0.060(3) Uani 1 4 d .
C53 C 0.0959(6) 0.7270(9) 0.1340(4) 0.073(3) Uani 1 4 d .
C54 C 0.0905(5) 0.6205(8) 0.1304(3) 0.061(3) Uani 1 4 d .
C55 C -0.0223(5) 0.4000(8) 0.0691(3) 0.056(2) Uani 1 4 d .
C56 C -0.0541(7) 0.4697(9) 0.0389(3) 0.077(3) Uani 1 4 d .
C57 C -0.0840(10) 0.4333(13) -0.0003(4) 0.110(6) Uani 1 4 d .
C58 C -0.0846(8) 0.3325(12) -0.0091(4) 0.088(4) Uani 1 4 d .
C59 C -0.0515(7) 0.2636(11) 0.0202(5) 0.090(4) Uani 1 4 d .
C60 C -0.0224(6) 0.2958(10) 0.0589(4) 0.071(3) Uani 1 4 d .
C61 C 0.1378(5) 0.9507(7) -0.1235(3) 0.049(2) Uani 1 4 d .
C62 C 0.1565(5) 0.9035(8) -0.1553(3) 0.054(2) Uani 1 4 d .
C63 C 0.1099(6) 0.8759(8) -0.1897(3) 0.059(3) Uani 1 4 d .
C64 C 0.0454(5) 0.8935(8) -0.1935(3) 0.058(2) Uani 1 4 d .
C65 C 0.0253(5) 0.9411(9) -0.1613(4) 0.064(3) Uani 1 4 d .
C66 C 0.0712(5) 0.9698(8) -0.1269(3) 0.055(2) Uani 1 4 d .
C67 C 0.2153(5) 0.8696(8) -0.0440(3) 0.052(2) Uani 1 4 d .
C68 C 0.2105(5) 0.7741(9) -0.0620(3) 0.061(3) Uani 1 4 d .
C69 C 0.2307(6) 0.6859(10) -0.0368(4) 0.080(3) Uani 1 4 d .
C70 C 0.2556(6) 0.6989(10) 0.0039(5) 0.079(3) Uani 1 4 d .
C71 C 0.2600(6) 0.7923(14) 0.0215(4) 0.090(5) Uani 1 4 d .
C72 C 0.2393(6) 0.8816(10) -0.0020(3) 0.077(4) Uani 1 4 d .
C73 C 0.1720(5) 1.0881(7) -0.0517(3) 0.067(3) Uani 1 4 d .
C74a C 0.1903(10) 1.1889(12) -0.0499(6) 0.067(7) Uiso 0.5 4 d .
C74b C 0.2047(11) 1.1829(14) -0.0562(6) 0.076(8) Uiso 0.5 4 d .
C75a C 0.1612(11) 1.2625(15) -0.0307(6) 0.070(6) Uiso 0.5 4 d .
C75b C 0.1894(11) 1.2729(15) -0.0360(6) 0.077(7) Uiso 0.5 4 d .
C76a C 0.1113(11) 1.2358(16) -0.0127(6) 0.077(7) Uiso 0.5 4 d .
C76b C 0.1441(11) 1.2596(16) -0.0133(6) 0.070(6) Uiso 0.5 4 d .
C77a C 0.0876(10) 1.1350(16) -0.0134(6) 0.070(6) Uiso 0.5 4 d .
C77b C 0.1137(11) 1.1681(17) -0.0095(7) 0.081(7) Uiso 0.5 4 d .
C78a C 0.1182(9) 1.0597(17) -0.0330(6) 0.067(8) Uiso 0.5 4 d .
C78b C 0.1281(10) 1.0799(18) -0.0291(6) 0.069(9) Uiso 0.5 4 d .
C79 C 0.2753(6) 1.0127(8) -0.0894(3) 0.062(3) Uani 1 4 d .
C80 C 0.2754(6) 1.0757(10) -0.1222(4) 0.079(3) Uani 1 4 d .
C81 C 0.3328(7) 1.1093(12) -0.1297(4) 0.094(4) Uani 1 4 d .
C82 C 0.3919(7) 1.0714(12) -0.1046(4) 0.092(4) Uani 1 4 d .
C83 C 0.3956(6) 1.0096(9) -0.0724(4) 0.069(3) Uani 1 4 d .
C84 C 0.3356(5) 0.9804(8) -0.0647(3) 0.061(3) Uani 1 4 d .
C85 C 0.2339(7) 0.9110(8) 0.1297(4) 0.066(3) Uani 1 4 d .
C86 C 0.1906(6) 0.9976(10) 0.1370(4) 0.076(3) Uani 1 4 d .
C87 C 0.1340(6) 1.0378(10) 0.1143(4) 0.075(3) Uani 1 4 d .
C88 C 0.0883(6) 1.0064(10) 0.0753(4) 0.075(3) Uani 1 4 d .
C89 C 0.3930(12) 1.004(2) 0.0615(7) 0.34(4) Uani 1 4 d .
C90 C 0.3605(13) 1.156(2) 0.0204(8) 0.32(3) Uani 1 4 d .
C91 C 0.2936(11) 1.124(2) 0.0714(8) 0.174(9) Uiso 1 4 d .
C92 C 0.6606(14) 0.511(2) 0.0732(8) 0.180(10) Uiso 1 4 d .
C93 C 0.5608(9) 0.5766(17) 0.0940(7) 0.138(7) Uiso 1 4 d .
C94 C 0.6960(15) 0.618(3) 0.1228(11) 0.274(18) Uiso 1 4 d .
H2 H 0.27276 0.35641 0.27379 0.0471 Uiso 1 4 calc R
H3 H 0.27871 0.17558 0.27103 0.0522 Uiso 1 4 calc R
H6 H 0.45252 0.37678 0.25272 0.0388 Uiso 1 4 calc R
H6A H 0.13642 0.8976 0.06961 0.1092 Uiso 1 4 calc R
H8 H 0.37962 0.47305 0.01025 0.1005 Uiso 1 4 calc R
H9 H 0.4668 0.39283 -0.00563 0.1221 Uiso 1 4 calc R
H12 H 0.4213 0.33603 0.11903 0.0579 Uiso 1 4 calc R
H14 H 0.68989 0.78948 0.22894 0.0451 Uiso 1 4 calc R
H15 H 0.78153 0.6914 0.26177 0.0434 Uiso 1 4 calc R
H18 H 0.58128 0.52845 0.19958 0.0417 Uiso 1 4 calc R
H19A H 0.28728 0.02691 0.23781 0.0640 Uiso 1 4 calc R
H19B H 0.30986 -0.00219 0.28521 0.0640 Uiso 1 4 calc R
H19C H 0.33384 -0.07099 0.25282 0.0640 Uiso 1 4 calc R
H21A H 0.84556 0.58514 0.30724 0.0566 Uiso 1 4 calc R
H21B H 0.86605 0.57064 0.26554 0.0566 Uiso 1 4 calc R
H21C H 0.88251 0.48217 0.29955 0.0566 Uiso 1 4 calc R
H22A H 0.47359 0.10396 0.24471 0.0420 Uiso 1 4 calc R
H22B H 0.51629 0.16901 0.28239 0.0420 Uiso 1 4 calc R
H23A H 0.49561 0.1448 0.11055 0.0494 Uiso 1 4 calc R
H23B H 0.56282 0.1957 0.10645 0.0494 Uiso 1 4 calc R
H24A H 0.69399 0.36772 0.26274 0.0428 Uiso 1 4 calc R
H24B H 0.71076 0.36263 0.21981 0.0428 Uiso 1 4 calc R
H31A H 0.41984 0.15507 0.14038 0.0494 Uiso 1 4 calc R
H31B H 0.41128 0.14291 0.18544 0.0494 Uiso 1 4 calc R
H32A H 0.42007 -0.02169 0.15404 0.0690 Uiso 1 4 calc R
H32B H 0.47589 -0.00793 0.19612 0.0690 Uiso 1 4 calc R
H32C H 0.49396 0.00745 0.1537 0.0690 Uiso 1 4 calc R
H33A H 0.65378 0.40815 0.15674 0.0511 Uiso 1 4 calc R
H33B H 0.60179 0.35534 0.11913 0.0511 Uiso 1 4 calc R
H34A H 0.66653 0.20037 0.13023 0.0578 Uiso 1 4 calc R
H34B H 0.71913 0.25541 0.16706 0.0578 Uiso 1 4 calc R
H34C H 0.70907 0.29572 0.12136 0.0578 Uiso 1 4 calc R
H35A H 0.61815 0.38493 0.29117 0.0491 Uiso 1 4 calc R
H35B H 0.55709 0.31981 0.2976 0.0491 Uiso 1 4 calc R
H36A H 0.6883 0.24623 0.30856 0.0526 Uiso 1 4 calc R
H36B H 0.62821 0.1688 0.30668 0.0526 Uiso 1 4 calc R
H36C H 0.64843 0.2522 0.34253 0.0526 Uiso 1 4 calc R
H38 H 0.12889 0.42855 0.09312 0.0802 Uiso 1 4 calc R
H39 H 0.23504 0.3577 0.11523 0.0802 Uiso 1 4 calc R
H40 H 0.26076 0.25276 0.17348 0.0746 Uiso 1 4 calc R
H41 H 0.17762 0.21501 0.20638 0.0693 Uiso 1 4 calc R
H42 H 0.07225 0.28927 0.18366 0.0623 Uiso 1 4 calc R
H44 H -0.12283 0.40652 0.10292 0.0860 Uiso 1 4 calc R
H45 H -0.19872 0.39563 0.14223 0.0942 Uiso 1 4 calc R
H46 H -0.16312 0.39363 0.21189 0.0844 Uiso 1 4 calc R
H47 H -0.04978 0.40728 0.24452 0.0676 Uiso 1 4 calc R
H48 H 0.02389 0.42689 0.20608 0.0636 Uiso 1 4 calc R
H50 H -0.06819 0.60994 0.11661 0.0789 Uiso 1 4 calc R
H51 H -0.05697 0.78514 0.1195 0.0745 Uiso 1 4 calc R
H52 H 0.04787 0.86045 0.13163 0.0724 Uiso 1 4 calc R
H53 H 0.13838 0.75775 0.13957 0.0873 Uiso 1 4 calc R
H54 H 0.1285 0.57863 0.1328 0.0726 Uiso 1 4 calc R
H56 H -0.05535 0.54111 0.04492 0.0920 Uiso 1 4 calc R
H57 H -0.10431 0.48091 -0.02106 0.1321 Uiso 1 4 calc R
H58 H -0.1078 0.3085 -0.0354 0.1057 Uiso 1 4 calc R
H59 H -0.04903 0.19304 0.01323 0.1078 Uiso 1 4 calc R
H60 H -0.00206 0.24688 0.07914 0.0849 Uiso 1 4 calc R
H62 H 0.20181 0.89053 -0.15304 0.0646 Uiso 1 4 calc R
H63 H 0.12299 0.84368 -0.21133 0.0703 Uiso 1 4 calc R
H64 H 0.0134 0.87398 -0.21772 0.0695 Uiso 1 4 calc R
H65 H -0.02022 0.95281 -0.16377 0.0762 Uiso 1 4 calc R
H66 H 0.05811 1.00263 -0.10532 0.0665 Uiso 1 4 calc R
H68 H 0.194 0.767 -0.09068 0.0728 Uiso 1 4 calc R
H69 H 0.22667 0.61877 -0.04843 0.0960 Uiso 1 4 calc R
H70 H 0.27055 0.6402 0.02054 0.0946 Uiso 1 4 calc R
H71 H 0.27724 0.79822 0.05022 0.1079 Uiso 1 4 calc R
H72 H 0.24165 0.94772 0.01039 0.0924 Uiso 1 4 calc R
H80 H 0.23445 1.09619 -0.14013 0.0943 Uiso 1 4 calc R
H81 H 0.3325 1.15654 -0.15105 0.1134 Uiso 1 4 calc R
H82 H 0.43191 1.09046 -0.11064 0.1100 Uiso 1 4 calc R
H83 H 0.43687 0.98664 -0.05555 0.0833 Uiso 1 4 calc R
H84 H 0.33644 0.93741 -0.04196 0.0733 Uiso 1 4 calc R
H86 H 0.20661 1.02996 0.1628 0.0911 Uiso 1 4 calc R
H87 H 0.12064 1.0985 0.12553 0.0900 Uiso 1 4 calc R
H89 H 0.39546 0.95755 0.0833 0.4125 Uiso 1 4 calc R
H90A H 0.32125 1.15627 -0.00293 0.3883 Uiso 1 4 calc R
H90B H 0.39873 1.13214 0.01156 0.3883 Uiso 1 4 calc R
H90C H 0.36894 1.22671 0.03114 0.3883 Uiso 1 4 calc R
H91A H 0.30819 1.18629 0.08751 0.2086 Uiso 1 4 calc R
H91B H 0.28286 1.07025 0.08888 0.2086 Uiso 1 4 calc R
H91C H 0.25438 1.13956 0.04915 0.2086 Uiso 1 4 calc R

loop_
_atom_site_aniso_label
_atom_site_aniso_U_11
_atom_site_aniso_U_22
_atom_site_aniso_U_33
_atom_site_aniso_U_12
_atom_site_aniso_U_13
_atom_site_aniso_U_23
Fe1 0.0359(6) 0.0312(6) 0.0572(7) 0.0066(5) 0.0120(5) 0.0037(5)
Fe2 0.0324(6) 0.0301(6) 0.0513(7) 0.0007(5) 0.0132(5) 0.0025(5)
Fe3 0.0371(6) 0.0345(6) 0.0488(7) 0.0028(5) 0.0093(5) 0.0007(5)
Fe4 0.0325(6) 0.0276(6) 0.0504(7) 0.0008(4) 0.0119(5) 0.0037(5)
S1 0.0315(10) 0.0406(11) 0.0620(13) 0.0007(8) 0.0105(9) -0.0009(10)
S2 0.0437(11) 0.0408(12) 0.0510(12) 0.0036(9) 0.0107(10) 0.0089(9)
S3 0.0370(10) 0.0301(10) 0.0508(12) 0.0015(8) 0.0114(9) -0.0011(8)
S4 0.0319(10) 0.0271(9) 0.0521(11) 0.0025(8) 0.0090(8) 0.0013(8)
S5 0.0418(11) 0.0297(10) 0.0570(12) 0.0046(8) 0.0203(9) 0.0023(9)
S6 0.0493(13) 0.0459(13) 0.0558(13) 0.0053(10) 0.0041(11) -0.0027(10)
S7 0.0324(10) 0.0292(10) 0.0862(17) 0.0035(8) 0.0125(11) 0.0155(10)
P1 0.0479(13) 0.0455(13) 0.0617(14) -0.0033(10) 0.0215(11) 0.0056(11)
P2 0.0566(14) 0.0477(14) 0.0456(12) 0.0090(11) 0.0092(11) 0.0013(10)
O1 0.027(3) 0.025(3) 0.079(4) -0.004(2) 0.020(3) 0.005(3)
O2 0.107(7) 0.125(8) 0.081(6) 0.062(6) 0.054(5) 0.028(5)
O3 0.025(2) 0.029(3) 0.056(3) -0.001(2) 0.003(2) -0.000(2)
O4 0.040(3) 0.046(4) 0.100(6) 0.009(3) 0.014(4) -0.024(4)
O5 0.084(5) 0.087(6) 0.082(5) 0.026(5) 0.032(4) -0.006(5)
O6 0.097(7) 0.098(7) 0.071(5) 0.021(5) 0.010(5) -0.007(5)
O7 0.067(5) 0.104(7) 0.120(8) 0.026(5) 0.022(5) 0.018(6)
O8 0.21(2) 0.51(5) 0.22(2) 0.04(3) 0.04(2) -0.12(3)
N1 0.163(17) 0.23(2) 0.112(12) -0.136(18) 0.053(12) -0.045(13)
C1 0.040(4) 0.029(4) 0.043(4) 0.003(3) 0.019(3) 0.004(3)
C2 0.032(4) 0.039(4) 0.052(5) 0.004(3) 0.018(4) 0.003(4)
C3 0.030(4) 0.034(4) 0.067(6) -0.001(3) 0.015(4) 0.008(4)
C4 0.029(4) 0.031(4) 0.051(5) -0.008(3) 0.013(3) 0.008(3)
C5 0.027(3) 0.026(4) 0.042(4) 0.000(3) 0.013(3) 0.000(3)
C6 0.027(3) 0.025(4) 0.049(4) -0.007(3) 0.018(3) -0.000(3)
C7 0.061(6) 0.051(5) 0.048(5) 0.010(5) 0.016(4) 0.003(4)
C8 0.107(10) 0.090(9) 0.062(7) 0.045(8) 0.036(7) 0.031(6)
C9 0.129(12) 0.125(12) 0.068(8) 0.058(10) 0.056(8) 0.039(8)
C10 0.104(9) 0.077(8) 0.064(7) 0.043(7) 0.033(6) 0.016(6)
C11 0.047(5) 0.044(5) 0.042(4) 0.005(4) 0.007(4) 0.000(4)
C12 0.053(5) 0.041(5) 0.050(5) 0.001(4) 0.012(4) -0.002(4)
C13 0.030(4) 0.027(4) 0.059(5) -0.001(3) 0.017(4) 0.001(3)
C14 0.031(4) 0.020(3) 0.063(5) -0.001(3) 0.014(4) -0.000(3)
C15 0.027(4) 0.027(4) 0.056(5) -0.009(3) 0.016(3) -0.003(3)
C16 0.027(3) 0.023(3) 0.038(4) -0.001(3) 0.007(3) -0.001(3)
C17 0.032(4) 0.025(4) 0.040(4) -0.004(3) 0.015(3) -0.002(3)
C18 0.028(4) 0.033(4) 0.045(4) -0.004(3) 0.013(3) -0.000(3)
C19 0.037(4) 0.035(5) 0.082(7) -0.002(4) 0.007(4) -0.003(4)
C20a 0.07(2) 0.29(7) 0.15(4) 0.05(3) 0.06(3) 0.12(4)
C20b 0.11(3) 0.10(2) 0.068(17) 0.06(2) 0.07(2) 0.022(15)
C21 0.023(4) 0.037(4) 0.073(6) -0.000(3) -0.004(4) -0.002(4)
C22 0.036(4) 0.022(4) 0.050(4) -0.001(3) 0.018(3) -0.001(3)
C23 0.041(4) 0.035(4) 0.047(5) 0.004(4) 0.013(4) -0.005(3)
C24 0.033(4) 0.031(4) 0.046(4) 0.001(3) 0.014(3) -0.004(3)
C25 0.025(3) 0.019(3) 0.052(4) 0.002(3) 0.016(3) -0.002(3)
C26 0.034(4) 0.018(3) 0.054(5) 0.003(3) 0.011(3) 0.003(3)
C27 0.030(4) 0.024(4) 0.046(4) 0.003(3) 0.008(3) -0.002(3)
C28 0.033(4) 0.019(3) 0.057(5) 0.001(3) 0.015(4) 0.002(3)
C29 0.025(3) 0.019(3) 0.053(4) 0.003(3) 0.018(3) -0.000(3)
C30 0.023(3) 0.022(3) 0.050(4) 0.005(3) 0.005(3) 0.005(3)
C31 0.030(4) 0.028(4) 0.063(5) -0.003(3) 0.007(4) -0.002(4)
C32 0.068(6) 0.027(4) 0.072(6) 0.001(4) 0.009(5) -0.001(4)
C33 0.040(4) 0.041(5) 0.051(5) -0.005(4) 0.019(4) 0.001(4)
C34 0.043(5) 0.042(5) 0.072(6) -0.001(4) 0.036(4) -0.013(4)
C35 0.038(4) 0.037(4) 0.049(5) 0.000(3) 0.014(4) -0.006(4)
C36 0.047(5) 0.045(5) 0.041(4) -0.001(4) 0.014(4) 0.006(4)
C37 0.052(5) 0.043(5) 0.062(6) -0.006(4) 0.020(5) 0.003(4)
C38 0.063(6) 0.067(7) 0.075(7) 0.005(5) 0.025(6) 0.014(5)
C39 0.058(6) 0.051(6) 0.103(8) 0.010(5) 0.043(6) 0.010(6)
C40 0.067(6) 0.042(5) 0.083(7) 0.008(5) 0.029(6) 0.008(5)
C41 0.063(6) 0.042(5) 0.068(6) 0.009(5) 0.017(5) 0.009(4)
C42 0.043(5) 0.046(5) 0.066(6) -0.001(4) 0.014(4) 0.006(4)
C43 0.042(5) 0.041(5) 0.061(6) -0.002(4) 0.017(4) 0.003(4)
C44 0.057(6) 0.086(8) 0.077(7) -0.027(6) 0.025(6) -0.006(6)
C45 0.042(5) 0.125(11) 0.076(8) -0.035(6) 0.028(5) -0.018(7)
C46 0.068(7) 0.071(7) 0.086(8) -0.028(6) 0.046(6) -0.020(6)
C47 0.063(6) 0.044(5) 0.062(6) -0.008(5) 0.017(5) -0.004(4)
C48 0.064(6) 0.043(5) 0.059(6) -0.002(4) 0.027(5) -0.004(4)
C49 0.045(5) 0.053(5) 0.057(5) 0.003(4) 0.023(4) 0.005(4)
C50 0.054(6) 0.061(7) 0.080(7) -0.002(5) 0.015(5) 0.006(6)
C51 0.061(6) 0.046(6) 0.086(7) 0.009(5) 0.031(5) 0.011(5)
C52 0.060(6) 0.047(5) 0.073(7) -0.005(5) 0.016(5) 0.000(5)
C53 0.058(6) 0.070(8) 0.087(8) -0.011(6) 0.013(6) 0.022(6)
C54 0.038(5) 0.061(6) 0.079(7) -0.002(4) 0.009(5) 0.007(5)
C55 0.061(6) 0.047(5) 0.062(6) 0.002(4) 0.023(5) 0.003(4)
C56 0.107(10) 0.061(7) 0.056(6) 0.001(6) 0.010(6) 0.016(5)
C57 0.177(17) 0.092(11) 0.055(7) -0.004(11) 0.020(9) 0.016(7)
C58 0.108(10) 0.091(10) 0.067(7) -0.001(8) 0.025(7) 0.001(7)
C59 0.081(9) 0.080(9) 0.111(11) -0.012(7) 0.029(8) -0.027(8)
C60 0.063(7) 0.067(7) 0.079(8) -0.008(6) 0.014(6) -0.011(6)
C61 0.059(5) 0.049(5) 0.040(4) 0.011(4) 0.016(4) 0.007(4)
C62 0.060(6) 0.055(6) 0.050(5) 0.014(5) 0.022(5) 0.004(4)
C63 0.080(7) 0.049(6) 0.045(5) 0.010(5) 0.012(5) -0.001(4)
C64 0.056(6) 0.048(5) 0.065(6) -0.003(5) 0.008(5) -0.006(5)
C65 0.047(5) 0.068(7) 0.081(7) 0.002(5) 0.027(5) -0.005(6)
C66 0.058(6) 0.052(6) 0.059(6) 0.010(5) 0.021(5) -0.001(5)
C67 0.046(5) 0.063(6) 0.049(5) 0.014(4) 0.017(4) 0.004(4)
C68 0.049(5) 0.067(7) 0.062(6) 0.003(5) 0.006(5) 0.006(5)
C69 0.087(8) 0.067(8) 0.081(8) -0.008(6) 0.014(7) 0.024(6)
C70 0.074(8) 0.062(7) 0.103(10) 0.014(6) 0.028(7) 0.028(7)
C71 0.069(7) 0.149(14) 0.051(6) 0.034(8) 0.015(6) 0.039(8)
C72 0.079(8) 0.088(8) 0.054(6) 0.043(7) -0.000(6) 0.006(6)
C73 0.083(8) 0.053(6) 0.057(6) 0.023(5) 0.006(5) -0.005(5)
C79 0.068(7) 0.048(6) 0.070(6) -0.001(5) 0.021(5) 0.006(5)
C80 0.071(7) 0.086(9) 0.076(8) 0.004(7) 0.017(6) 0.025(6)
C81 0.084(9) 0.111(12) 0.097(10) 0.006(8) 0.041(8) 0.041(9)
C82 0.088(9) 0.102(11) 0.093(9) 0.006(8) 0.037(8) 0.006(8)
C83 0.057(6) 0.063(7) 0.090(8) 0.003(5) 0.023(6) 0.012(6)
C84 0.052(6) 0.057(6) 0.063(6) -0.001(5) -0.005(5) 0.011(5)
C85 0.106(10) 0.040(5) 0.063(7) -0.002(6) 0.041(7) -0.003(5)
C86 0.082(8) 0.075(8) 0.062(6) 0.026(6) 0.003(6) -0.007(6)
C87 0.085(8) 0.064(7) 0.082(8) 0.020(6) 0.033(7) 0.007(6)
C88 0.079(8) 0.079(8) 0.068(7) 0.019(7) 0.023(6) 0.015(6)
C89 0.37(5) 0.13(2) 0.32(5) -0.07(3) -0.29(4) 0.07(3)
C90 0.13(2) 0.48(7) 0.31(5) 0.10(3) -0.04(3) -0.28(5)

loop_
_atom_type_symbol
_atom_type_description
_atom_type_scat_dispersion_real
_atom_type_scat_dispersion_imag
_atom_type_scat_source
Fe Fe 0.3463 0.8444
;
International Tables for Crystallography
(1992, Vol. C, Tables 4.2.6.8 and 6.1.1.4)
;
S S 0.1246 0.1234
;
International Tables for Crystallography
(1992, Vol. C, Tables 4.2.6.8 and 6.1.1.4)
;
P P 0.1023 0.0942
;
International Tables for Crystallography
(1992, Vol. C, Tables 4.2.6.8 and 6.1.1.4)
;
O O 0.0106 0.0060
;
International Tables for Crystallography
(1992, Vol. C, Tables 4.2.6.8 and 6.1.1.4)
;
N N 0.0061 0.0033
;
International Tables for Crystallography
(1992, Vol. C, Tables 4.2.6.8 and 6.1.1.4)
;
H H 0.0000 0.0000
;
International Tables for Crystallography
(1992, Vol. C, Table 6.1.1.4)
;
C C 0.0033 0.0016
;
International Tables for Crystallography
(1992, Vol. C, Tables 4.2.6.8 and 6.1.1.4)
;

loop_
_geom_angle_atom_site_label_1
_geom_angle_atom_site_label_2
_geom_angle_atom_site_label_3
_geom_angle
_geom_angle_publ_flag
Fe2 Fe1 Fe3 60.47(5) yes
Fe2 Fe1 Fe4 59.70(4) yes
Fe2 Fe1 S1 53.75(6) yes
Fe2 Fe1 S2 101.01(8) yes
Fe2 Fe1 S3 52.28(6) yes
Fe2 Fe1 O4 140.9(3) yes
Fe3 Fe1 Fe4 59.76(4) yes
Fe3 Fe1 S1 53.95(7) yes
Fe3 Fe1 S2 52.79(7) yes
Fe3 Fe1 S3 100.75(7) yes
Fe3 Fe1 O4 151.9(2) yes
Fe4 Fe1 S1 101.24(7) yes
Fe4 Fe1 S2 53.33(7) yes
Fe4 Fe1 S3 53.33(7) yes
Fe4 Fe1 O4 140.45(19) yes
S1 Fe1 S2 104.53(10) yes
S1 Fe1 S3 103.71(9) yes
S1 Fe1 O4 117.7(2) yes
S2 Fe1 S3 104.65(9) yes
S2 Fe1 O4 117.4(3) yes
S3 Fe1 O4 107.3(2) yes
Fe1 Fe2 Fe3 59.54(5) yes
Fe1 Fe2 Fe4 60.31(5) yes
Fe1 Fe2 S1 52.31(7) yes
Fe1 Fe2 S3 53.97(6) yes
Fe1 Fe2 S4 100.43(8) yes
Fe1 Fe2 S5 143.20(8) yes
Fe3 Fe2 Fe4 59.66(5) yes
Fe3 Fe2 S1 53.22(7) yes
Fe3 Fe2 S3 101.32(8) yes
Fe3 Fe2 S4 53.11(6) yes
Fe3 Fe2 S5 150.12(8) yes
Fe4 Fe2 S1 100.62(8) yes
Fe4 Fe2 S3 53.98(7) yes
Fe4 Fe2 S4 52.33(6) yes
Fe4 Fe2 S5 140.76(7) yes
S1 Fe2 S3 103.96(8) yes
S1 Fe2 S4 104.41(9) yes
S1 Fe2 S5 118.40(9) yes
S3 Fe2 S4 104.08(9) yes
S3 Fe2 S5 108.52(9) yes
S4 Fe2 S5 115.96(9) yes
Fe1 Fe3 Fe2 59.99(5) yes
Fe1 Fe3 Fe4 60.50(4) yes
Fe1 Fe3 S1 52.50(7) yes
Fe1 Fe3 S2 53.67(8) yes
Fe1 Fe3 S4 100.74(7) yes
Fe1 Fe3 S6 141.54(8) yes
Fe2 Fe3 Fe4 59.78(5) yes
Fe2 Fe3 S1 53.22(6) yes
Fe2 Fe3 S2 101.31(8) yes
Fe2 Fe3 S4 53.04(7) yes
Fe2 Fe3 S6 138.09(9) yes
Fe4 Fe3 S1 100.72(8) yes
Fe4 Fe3 S2 53.85(6) yes
Fe4 Fe3 S4 52.36(6) yes
Fe4 Fe3 S6 153.01(10) yes
S1 Fe3 S2 103.99(10) yes
S1 Fe3 S4 104.35(10) yes
S1 Fe3 S6 106.14(10) yes
S2 Fe3 S4 104.03(8) yes
S2 Fe3 S6 120.05(11) yes
S4 Fe3 S6 116.58(9) yes
Fe1 Fe4 Fe2 59.99(4) yes
Fe1 Fe4 Fe3 59.73(4) yes
Fe1 Fe4 S2 53.09(7) yes
Fe1 Fe4 S3 53.49(6) yes
Fe1 Fe4 S4 101.23(7) yes
Fe1 Fe4 S7 137.64(7) yes
Fe2 Fe4 Fe3 60.56(5) yes
Fe2 Fe4 S2 101.06(8) yes
Fe2 Fe4 S3 52.43(6) yes
Fe2 Fe4 S4 53.69(7) yes
Fe2 Fe4 S7 150.94(9) yes
Fe3 Fe4 S2 52.73(7) yes
Fe3 Fe4 S3 100.85(7) yes
Fe3 Fe4 S4 53.80(5) yes
Fe3 Fe4 S7 144.13(10) yes
S2 Fe4 S3 104.57(9) yes
S2 Fe4 S4 104.33(8) yes
S2 Fe4 S7 107.63(10) yes
S3 Fe4 S4 103.90(9) yes
S3 Fe4 S7 113.99(9) yes
S4 Fe4 S7 120.92(8) yes
Fe1 S1 Fe2 73.94(7) yes
Fe1 S1 Fe3 73.55(8) yes
Fe2 S1 Fe3 73.56(8) yes
Fe1 S2 Fe3 73.53(9) yes
Fe1 S2 Fe4 73.58(9) yes
Fe3 S2 Fe4 73.43(8) yes
Fe1 S3 Fe2 73.75(7) yes
Fe1 S3 Fe4 73.18(8) yes
Fe2 S3 Fe4 73.59(8) yes
Fe2 S4 Fe3 73.85(7) yes
Fe2 S4 Fe4 73.98(8) yes
Fe3 S4 Fe4 73.84(7) yes
Fe2 S5 C1 109.1(3) yes
Fe3 S6 C7 103.5(3) yes
Fe4 S7 C13 114.3(3) yes
C37 P1 C43 112.7(5) yes
C37 P1 C49 110.7(4) yes
C37 P1 C55 107.5(5) yes
C43 P1 C49 105.5(5) yes
C43 P1 C55 109.8(5) yes
C49 P1 C55 110.6(4) yes
C61 P2 C67 109.7(4) yes
C61 P2 C73 109.4(4) yes
C61 P2 C79 108.7(5) yes
C67 P2 C73 110.2(5) yes
C67 P2 C79 108.0(5) yes
C73 P2 C79 110.8(5) yes
C4 O1 C19 116.3(6) yes
C10 O2 C20a 118(3) yes
C10 O2 C20b 110.6(17) yes
C16 O3 C21 117.1(6) yes
Fe1 O4 C85 123.5(7) yes
C89 N1 C90 112(2) yes
C89 N1 C91 135(2) yes
C90 N1 C91 112.4(18) yes
C92 N2 C93 123.1(18) yes
C92 N2 C94 96(2) yes
C93 N2 C94 135(2) yes
S5 C1 C2 119.9(6) yes
S5 C1 C6 120.6(6) yes
C2 C1 C6 119.3(7) yes
C1 C2 C3 120.2(8) yes
C2 C3 C4 120.3(8) yes
O1 C4 C3 125.2(7) yes
O1 C4 C5 114.0(7) yes
C3 C4 C5 120.8(7) yes
C4 C5 C6 117.7(7) yes
C4 C5 C22 119.1(6) yes
C6 C5 C22 123.1(7) yes
C1 C6 C5 121.6(7) yes
S6 C7 C8 122.0(8) yes
S6 C7 C12 120.2(8) yes
C8 C7 C12 117.7(11) yes
C7 C8 C9 123.3(11) yes
C8 C9 C10 119.2(13) yes
O2 C10 C9 125.4(13) yes
O2 C10 C11 114.3(10) yes
C9 C10 C11 120.0(13) yes
C10 C11 C12 117.4(9) yes
C10 C11 C23 120.1(9) yes
C12 C11 C23 122.5(9) yes
C7 C12 C11 122.3(9) yes
S7 C13 C14 117.6(6) yes
S7 C13 C18 125.0(5) yes
C14 C13 C18 117.3(6) yes
C13 C14 C15 121.8(7) yes
C14 C15 C16 119.8(6) yes
O3 C16 C15 124.2(6) yes
O3 C16 C17 115.3(6) yes
C15 C16 C17 120.5(6) yes
C16 C17 C18 118.6(6) yes
C16 C17 C24 115.3(6) yes
C18 C17 C24 126.0(6) yes
C13 C18 C17 121.9(6) yes
C5 C22 C25 116.1(6) yes
C11 C23 C27 114.4(7) yes
C17 C24 C29 118.0(6) yes
C22 C25 C26 117.8(6) yes
C22 C25 C30 121.9(7) yes
C26 C25 C30 120.3(8) yes
C25 C26 C27 118.9(6) yes
C25 C26 C31 119.7(8) yes
C27 C26 C31 121.3(7) yes
C23 C27 C26 120.4(6) yes
C23 C27 C28 118.9(8) yes
C26 C27 C28 120.6(7) yes
C27 C28 C29 120.1(8) yes
C27 C28 C33 119.0(7) yes
C29 C28 C33 120.9(6) yes
C24 C29 C28 120.2(7) yes
C24 C29 C30 118.4(7) yes
C28 C29 C30 121.1(6) yes
C25 C30 C29 119.0(7) yes
C25 C30 C35 119.5(7) yes
C29 C30 C35 121.5(6) yes
C26 C31 C32 113.5(7) yes
C28 C33 C34 114.3(7) yes
C30 C35 C36 113.8(7) yes
P1 C37 C38 118.9(8) yes
P1 C37 C42 122.2(8) yes
C38 C37 C42 118.9(9) yes
C37 C38 C39 123.1(11) yes
C38 C39 C40 118.4(12) yes
C39 C40 C41 119.1(10) yes
C40 C41 C42 121.0(9) yes
C37 C42 C41 119.2(10) yes
P1 C43 C44 117.3(8) yes
P1 C43 C48 123.1(7) yes
C44 C43 C48 118.3(11) yes
C43 C44 C45 119.1(11) yes
C44 C45 C46 120.8(10) yes
C45 C46 C47 119.9(12) yes
C46 C47 C48 119.1(10) yes
C43 C48 C47 122.6(9) yes
P1 C49 C50 118.2(8) yes
P1 C49 C54 122.2(7) yes
C50 C49 C54 119.5(9) yes
C49 C50 C51 120.9(10) yes
C50 C51 C52 120.3(10) yes
C51 C52 C53 119.1(10) yes
C52 C53 C54 122.1(11) yes
C49 C54 C53 118.0(10) yes
P1 C55 C56 122.6(8) yes
P1 C55 C60 119.1(8) yes
C56 C55 C60 118.2(9) yes
C55 C56 C57 119.3(12) yes
C56 C57 C58 121.2(13) yes
C57 C58 C59 119.8(13) yes
C58 C59 C60 120.7(13) yes
C55 C60 C59 120.6(11) yes
P2 C61 C62 119.4(7) yes
P2 C61 C66 120.5(8) yes
C62 C61 C66 120.0(8) yes
C61 C62 C63 120.0(10) yes
C62 C63 C64 120.9(11) yes
C63 C64 C65 120.0(9) yes
C64 C65 C66 119.9(10) yes
C61 C66 C65 119.2(10) yes
P2 C67 C68 117.7(7) yes
P2 C67 C72 120.3(8) yes
C68 C67 C72 121.5(10) yes
C67 C68 C69 118.8(10) yes
C68 C69 C70 119.1(12) yes
C69 C70 C71 122.0(12) yes
C70 C71 C72 120.9(11) yes
C67 C72 C71 117.6(11) yes
P2 C73 C74a 129.3(12) yes
P2 C73 C74b 112.3(12) yes
P2 C73 C78a 113.3(10) yes
P2 C73 C78b 124.5(11) yes
C74a C73 C78a 117.3(15) yes
C74b C73 C78b 123.1(15) yes
C73 C74a C75a 122(2) yes
C73 C74b C75b 118(2) yes
C74a C75a C76a 121.1(18) yes
C74b C75b C76b 116.2(19) yes
C75a C76a C77a 122(2) yes
C75b C76b C77b 125(2) yes
C76a C77a C78a 116(2) yes
C76b C77b C78b 120(2) yes
C73 C78a C77a 121.4(18) yes
C73 C78b C77b 118.3(19) yes
P2 C79 C80 121.2(9) yes
P2 C79 C84 120.7(9) yes
C80 C79 C84 118.0(11) yes
C79 C80 C81 121.9(11) yes
C80 C81 C82 117.3(14) yes
C81 C82 C83 123.9(15) yes
C82 C83 C84 116.9(11) yes
C79 C84 C83 121.8(10) yes
O4 C85 O5 126.0(12) yes
O4 C85 C86 117.6(10) yes
O5 C85 C86 116.3(11) yes
C85 C86 C87 132.6(11) yes
C86 C87 C88 132.6(12) yes
O6 C88 O7 122.2(11) yes
O6 C88 C87 118.7(11) yes
O7 C88 C87 119.1(12) yes
O8 C89 N1 115(3) yes
O9 C92 N2 117(3) yes
C88 O6 H6A 109.477 no
C1 C2 H2 119.890 no
C3 C2 H2 119.884 no
C2 C3 H3 119.854 no
C4 C3 H3 119.848 no
C1 C6 H6 119.214 no
C5 C6 H6 119.213 no
C7 C8 H8 118.308 no
C9 C8 H8 118.361 no
C8 C9 H9 120.421 no
C10 C9 H9 120.421 no
C7 C12 H12 118.865 no
C11 C12 H12 118.864 no
C13 C14 H14 119.109 no
C15 C14 H14 119.138 no
C14 C15 H15 120.080 no
C16 C15 H15 120.074 no
C13 C18 H18 119.047 no
C17 C18 H18 119.036 no
O1 C19 H19A 109.474 no
O1 C19 H19B 109.463 no
O1 C19 H19C 109.482 no
H19A C19 H19B 109.473 no
H19A C19 H19C 109.472 no
H19B C19 H19C 109.463 no
O3 C21 H21A 109.464 no
O3 C21 H21B 109.476 no
O3 C21 H21C 109.463 no
H21A C21 H21B 109.477 no
H21A C21 H21C 109.472 no
H21B C21 H21C 109.475 no
C5 C22 H22A 108.260 no
C5 C22 H22B 108.247 no
C25 C22 H22A 108.277 no
C25 C22 H22B 108.257 no
H22A C22 H22B 107.376 no
C11 C23 H23A 108.671 no
C11 C23 H23B 108.675 no
C27 C23 H23A 108.652 no
C27 C23 H23B 108.650 no
H23A C23 H23B 107.600 no
C17 C24 H24A 107.801 no
C17 C24 H24B 107.819 no
C29 C24 H24A 107.802 no
C29 C24 H24B 107.822 no
H24A C24 H24B 107.151 no
C26 C31 H31A 108.851 no
C26 C31 H31B 108.861 no
C32 C31 H31A 108.856 no
C32 C31 H31B 108.859 no
H31A C31 H31B 107.711 no
C31 C32 H32A 109.478 no
C31 C32 H32B 109.475 no
C31 C32 H32C 109.474 no
H32A C32 H32B 109.482 no
H32A C32 H32C 109.463 no
H32B C32 H32C 109.455 no
C28 C33 H33A 108.691 no
C28 C33 H33B 108.695 no
C34 C33 H33A 108.691 no
C34 C33 H33B 108.687 no
H33A C33 H33B 107.615 no
C33 C34 H34A 109.468 no
C33 C34 H34B 109.457 no
C33 C34 H34C 109.469 no
H34A C34 H34B 109.474 no
H34A C34 H34C 109.483 no
H34B C34 H34C 109.476 no
C30 C35 H35A 108.802 no
C30 C35 H35B 108.807 no
C36 C35 H35A 108.808 no
C36 C35 H35B 108.806 no
H35A C35 H35B 107.667 no
C35 C36 H36A 109.475 no
C35 C36 H36B 109.468 no
C35 C36 H36C 109.462 no
H36A C36 H36B 109.476 no
H36A C36 H36C 109.467 no
H36B C36 H36C 109.479 no
C37 C38 H38 118.453 no
C39 C38 H38 118.451 no
C38 C39 H39 120.802 no
C40 C39 H39 120.800 no
C39 C40 H40 120.431 no
C41 C40 H40 120.440 no
C40 C41 H41 119.479 no
C42 C41 H41 119.472 no
C37 C42 H42 120.385 no
C41 C42 H42 120.377 no
C43 C44 H44 120.455 no
C45 C44 H44 120.468 no
C44 C45 H45 119.583 no
C46 C45 H45 119.572 no
C45 C46 H46 120.057 no
C47 C46 H46 120.033 no
C46 C47 H47 120.467 no
C48 C47 H47 120.459 no
C43 C48 H48 118.719 no
C47 C48 H48 118.716 no
C49 C50 H50 119.529 no
C51 C50 H50 119.531 no
C50 C51 H51 119.840 no
C52 C51 H51 119.840 no
C51 C52 H52 120.437 no
C53 C52 H52 120.429 no
C52 C53 H53 118.967 no
C54 C53 H53 118.975 no
C49 C54 H54 121.022 no
C53 C54 H54 121.018 no
C55 C56 H56 120.335 no
C57 C56 H56 120.343 no
C56 C57 H57 119.372 no
C58 C57 H57 119.384 no
C57 C58 H58 120.106 no
C59 C58 H58 120.118 no
C58 C59 H59 119.666 no
C60 C59 H59 119.671 no
C55 C60 H60 119.719 no
C59 C60 H60 119.701 no
C61 C62 H62 120.029 no
C63 C62 H62 120.004 no
C62 C63 H63 119.546 no
C64 C63 H63 119.541 no
C63 C64 H64 119.996 no
C65 C64 H64 120.003 no
C64 C65 H65 120.067 no
C66 C65 H65 120.055 no
C61 C66 H66 120.385 no
C65 C66 H66 120.391 no
C67 C68 H68 120.597 no
C69 C68 H68 120.595 no
C68 C69 H69 120.435 no
C70 C69 H69 120.441 no
C69 C70 H70 118.996 no
C71 C70 H70 118.996 no
C70 C71 H71 119.539 no
C72 C71 H71 119.525 no
C67 C72 H72 121.208 no
C71 C72 H72 121.201 no
C79 C80 H80 119.065 no
C81 C80 H80 119.052 no
C80 C81 H81 121.341 no
C82 C81 H81 121.321 no
C81 C82 H82 118.021 no
C83 C82 H82 118.050 no
C82 C83 H83 121.538 no
C84 C83 H83 121.557 no
C79 C84 H84 119.134 no
C83 C84 H84 119.111 no
C85 C86 H86 113.739 no
C87 C86 H86 113.708 no
C86 C87 H87 113.692 no
C88 C87 H87 113.677 no
O8 C89 H89 122.547 no
N1 C89 H89 122.535 no
N1 C90 H90A 109.478 no
N1 C90 H90B 109.469 no
N1 C90 H90C 109.468 no
H90A C90 H90B 109.471 no
H90A C90 H90C 109.478 no
H90B C90 H90C 109.463 no
N1 C91 H91A 109.477 no
N1 C91 H91B 109.478 no
N1 C91 H91C 109.469 no
H91A C91 H91B 109.464 no
H91A C91 H91C 109.465 no
H91B C91 H91C 109.475 no

loop_
_geom_bond_atom_site_label_1
_geom_bond_atom_site_label_2
_geom_bond_distance
_geom_bond_publ_flag
Fe1 Fe2 2.7427(18) yes
Fe1 Fe3 2.7301(18) yes
Fe1 Fe4 2.7514(17) yes
Fe1 S1 2.258(3) yes
Fe1 S2 2.294(3) yes
Fe1 S3 2.310(2) yes
Fe1 O4 2.020(7) yes
Fe2 Fe3 2.756(2) yes
Fe2 Fe4 2.7345(18) yes
Fe2 S1 2.301(2) yes
Fe2 S3 2.260(2) yes
Fe2 S4 2.293(3) yes
Fe2 S5 2.255(3) yes
Fe3 Fe4 2.7310(16) yes
Fe3 S1 2.301(3) yes
Fe3 S2 2.267(3) yes
Fe3 S4 2.294(2) yes
Fe3 S6 2.257(3) yes
Fe4 S2 2.301(2) yes
Fe4 S3 2.306(3) yes
Fe4 S4 2.252(2) yes
Fe4 S7 2.261(2) yes
S5 C1 1.788(8) yes
S6 C7 1.801(11) yes
S7 C13 1.760(7) yes
P1 C37 1.793(9) yes
P1 C43 1.804(11) yes
P1 C49 1.819(10) yes
P1 C55 1.776(10) yes
P2 C61 1.808(8) yes
P2 C67 1.804(10) yes
P2 C73 1.812(10) yes
P2 C79 1.791(13) yes
O1 C4 1.384(9) yes
O1 C19 1.455(10) yes
O2 C10 1.406(18) yes
O2 C20a 1.47(7) yes
O2 C20b 1.49(4) yes
O3 C16 1.383(8) yes
O3 C21 1.431(9) yes
O4 C85 1.140(14) yes
O5 C85 1.265(14) yes
O6 C88 1.308(17) yes
O7 C88 1.208(16) yes
O8 C89 1.23(4) yes
O9 C92 1.25(4) yes
N1 C89 1.37(3) yes
N1 C90 1.52(3) yes
N1 C91 1.54(3) yes
N2 C92 1.38(4) yes
N2 C93 1.50(3) yes
N2 C94 1.52(3) yes
C1 C2 1.371(12) yes
C1 C6 1.401(11) yes
C2 C3 1.404(12) yes
C3 C4 1.360(12) yes
C4 C5 1.422(11) yes
C5 C6 1.385(10) yes
C5 C22 1.502(11) yes
C7 C8 1.357(17) yes
C7 C12 1.385(12) yes
C8 C9 1.36(2) yes
C9 C10 1.380(18) yes
C10 C11 1.426(16) yes
C11 C12 1.381(14) yes
C11 C23 1.531(11) yes
C13 C14 1.395(10) yes
C13 C18 1.418(11) yes
C14 C15 1.390(10) yes
C15 C16 1.378(10) yes
C16 C17 1.416(9) yes
C17 C18 1.382(10) yes
C17 C24 1.492(10) yes
C22 C25 1.516(12) yes
C23 C27 1.529(11) yes
C24 C29 1.555(10) yes
C25 C26 1.423(11) yes
C25 C30 1.392(9) yes
C26 C27 1.404(12) yes
C26 C31 1.513(10) yes
C27 C28 1.395(10) yes
C28 C29 1.372(11) yes
C28 C33 1.513(13) yes
C29 C30 1.418(12) yes
C30 C35 1.525(11) yes
C31 C32 1.547(12) yes
C33 C34 1.548(13) yes
C35 C36 1.517(11) yes
C37 C38 1.369(17) yes
C37 C42 1.387(14) yes
C38 C39 1.403(15) yes
C39 C40 1.378(16) yes
C40 C41 1.415(18) yes
C41 C42 1.399(13) yes
C43 C44 1.399(13) yes
C43 C48 1.356(14) yes
C44 C45 1.392(19) yes
C45 C46 1.343(17) yes
C46 C47 1.392(14) yes
C47 C48 1.353(17) yes
C49 C50 1.373(15) yes
C49 C54 1.389(13) yes
C50 C51 1.342(15) yes
C51 C52 1.389(15) yes
C52 C53 1.336(16) yes
C53 C54 1.387(16) yes
C55 C56 1.399(15) yes
C55 C60 1.394(16) yes
C56 C57 1.394(17) yes
C57 C58 1.34(2) yes
C58 C59 1.38(2) yes
C59 C60 1.363(19) yes
C61 C62 1.387(15) yes
C61 C66 1.396(14) yes
C62 C63 1.357(13) yes
C63 C64 1.344(16) yes
C64 C65 1.417(17) yes
C65 C66 1.353(14) yes
C67 C68 1.372(15) yes
C67 C72 1.393(14) yes
C68 C69 1.423(17) yes
C69 C70 1.356(19) yes
C70 C71 1.34(2) yes
C71 C72 1.41(2) yes
C73 C74a 1.360(19) yes
C73 C74b 1.44(2) yes
C73 C78a 1.48(2) yes
C73 C78b 1.35(3) yes
C74a C75a 1.39(3) yes
C74b C75b 1.43(3) yes
C75a C76a 1.39(3) yes
C75b C76b 1.39(4) yes
C76a C77a 1.40(3) yes
C76b C77b 1.37(3) yes
C77a C78a 1.43(3) yes
C77b C78b 1.40(3) yes
C79 C80 1.386(18) yes
C79 C84 1.384(14) yes
C80 C81 1.37(2) yes
C81 C82 1.394(19) yes
C82 C83 1.34(2) yes
C83 C84 1.405(17) yes
C85 C86 1.507(18) yes
C86 C87 1.339(16) yes
C87 C88 1.472(16) yes
O6 H6A 0.840 no
C2 H2 0.950 no
C3 H3 0.950 no
C6 H6 0.950 no
C8 H8 0.950 no
C9 H9 0.950 no
C12 H12 0.950 no
C14 H14 0.950 no
C15 H15 0.950 no
C18 H18 0.950 no
C19 H19A 0.980 no
C19 H19B 0.980 no
C19 H19C 0.980 no
C21 H21A 0.980 no
C21 H21B 0.980 no
C21 H21C 0.980 no
C22 H22A 0.990 no
C22 H22B 0.990 no
C23 H23A 0.990 no
C23 H23B 0.990 no
C24 H24A 0.990 no
C24 H24B 0.990 no
C31 H31A 0.990 no
C31 H31B 0.990 no
C32 H32A 0.980 no
C32 H32B 0.980 no
C32 H32C 0.980 no
C33 H33A 0.990 no
C33 H33B 0.990 no
C34 H34A 0.980 no
C34 H34B 0.980 no
C34 H34C 0.980 no
C35 H35A 0.990 no
C35 H35B 0.990 no
C36 H36A 0.980 no
C36 H36B 0.980 no
C36 H36C 0.980 no
C38 H38 0.950 no
C39 H39 0.950 no
C40 H40 0.950 no
C41 H41 0.950 no
C42 H42 0.950 no
C44 H44 0.950 no
C45 H45 0.950 no
C46 H46 0.950 no
C47 H47 0.950 no
C48 H48 0.950 no
C50 H50 0.950 no
C51 H51 0.950 no
C52 H52 0.950 no
C53 H53 0.950 no
C54 H54 0.950 no
C56 H56 0.950 no
C57 H57 0.950 no
C58 H58 0.950 no
C59 H59 0.950 no
C60 H60 0.950 no
C62 H62 0.950 no
C63 H63 0.950 no
C64 H64 0.950 no
C65 H65 0.950 no
C66 H66 0.950 no
C68 H68 0.950 no
C69 H69 0.950 no
C70 H70 0.950 no
C71 H71 0.950 no
C72 H72 0.950 no
C80 H80 0.950 no
C81 H81 0.950 no
C82 H82 0.950 no
C83 H83 0.950 no
C84 H84 0.950 no
C86 H86 0.950 no
C87 H87 0.950 no
C89 H89 0.950 no
C90 H90A 0.980 no
C90 H90B 0.980 no
C90 H90C 0.980 no
C91 H91A 0.980 no
C91 H91B 0.980 no
C91 H91C 0.980 no

loop_
_geom_contact_atom_site_label_1
_geom_contact_atom_site_label_2
_geom_contact_distance
_geom_contact_publ_flag
_geom_contact_site_symmetry_2
Fe1 O5 3.089(8) no .
O1 C22 2.718(10) no .
O2 C23 2.774(14) no .
O3 C24 2.646(9) no .
O4 C87 3.554(14) no .
O5 O6 2.497(12) no .
O5 C87 2.979(16) no .
O5 C88 3.147(16) no .
O6 C85 3.189(14) no .
O6 C86 3.018(14) no .
O7 C86 3.596(14) no .
O8 C90 2.49(5) no .
O9 C94 2.21(5) no .
C1 C4 2.781(11) no .
C2 C5 2.797(11) no .
C3 C6 2.763(12) no .
C3 C19 2.840(12) no .
C5 C26 3.349(12) no .
C5 C30 3.476(11) no .
C5 C31 3.411(13) no .
C6 C25 3.029(11) no .
C6 C30 3.562(11) no .
C7 C10 2.779(18) no .
C8 C11 2.756(15) no .
C9 C12 2.751(18) no .
C9 C20a 2.91(6) no .
C9 C20b 2.76(5) no .
C11 C26 3.506(12) no .
C11 C28 3.320(11) no .
C11 C33 3.361(11) no .
C12 C26 3.598(11) no .
C12 C27 3.058(11) no .
C13 C16 2.810(10) no .
C14 C17 2.789(10) no .
C15 C18 2.778(10) no .
C15 C21 2.812(10) no .
C17 C28 3.401(10) no .
C17 C30 3.536(10) no .
C17 C33 3.483(11) no .
C18 C28 3.573(10) no .
C18 C29 3.047(10) no .
C22 C31 2.882(12) no .
C22 C32 3.510(13) no .
C22 C35 2.946(11) no .
C22 C36 3.505(11) no .
C23 C31 2.966(14) no .
C23 C32 3.543(14) no .
C23 C33 2.868(11) no .
C23 C34 3.429(12) no .
C24 C33 2.933(11) no .
C24 C34 3.580(13) no .
C24 C35 2.958(13) no .
C24 C36 3.549(12) no .
C25 C28 2.802(12) no .
C25 C32 3.413(11) no .
C25 C36 3.353(10) no .
C26 C29 2.797(10) no .
C27 C30 2.804(11) no .
C27 C32 3.390(12) no .
C27 C34 3.349(13) no .
C29 C34 3.414(14) no .
C29 C36 3.428(12) no .
C37 C40 2.806(14) no .
C37 C48 3.469(16) no .
C37 C54 3.243(14) no .
C37 C60 3.223(14) no .
C38 C41 2.734(16) no .
C38 C49 3.447(15) no .
C38 C54 3.272(16) no .
C38 C55 3.356(14) no .
C39 C42 2.807(17) no .
C42 C43 3.265(13) no .
C42 C48 3.301(15) no .
C43 C46 2.761(17) no .
C43 C50 3.183(15) no .
C43 C60 3.598(17) no .
C44 C47 2.751(16) no .
C44 C50 3.560(17) no .
C44 C55 3.137(18) no .
C45 C48 2.720(14) no .
C48 C49 3.510(15) no .
C49 C52 2.749(14) no .
C49 C56 3.241(14) no .
C50 C53 2.716(16) no .
C50 C55 3.574(15) no .
C50 C56 3.467(16) no .
C51 C54 2.748(15) no .
C55 C58 2.776(16) no .
C56 C59 2.750(19) no .
C57 C60 2.741(19) no .
C61 C64 2.741(12) no .
C61 C68 3.202(14) no .
C61 C78a 3.51(2) no .
C61 C80 3.304(17) no .
C62 C65 2.750(15) no .
C62 C68 3.503(14) no .
C62 C79 3.207(13) no .
C62 C80 3.316(16) no .
C63 C66 2.763(16) no .
C66 C73 3.239(13) no .
C66 C78a 3.30(2) no .
C66 C78b 3.52(2) no .
C67 C70 2.745(16) no .
C67 C78a 3.28(2) no .
C67 C78b 3.40(2) no .
C67 C84 3.146(15) no .
C68 C71 2.763(16) no .
C69 C72 2.786(18) no .
C72 C73 3.278(15) no .
C72 C78a 3.39(2) no .
C72 C78b 3.43(2) no .
C72 C84 3.548(18) no .
C73 C76a 2.82(3) no .
C74a C79 3.39(2) no .
C74b C77a 3.24(3) no .
C74b C79 3.04(2) no .
C74b C80 3.31(3) no .
C75b C78a 3.16(3) no .
C75b C78b 2.85(3) no .
C79 C82 2.74(2) no .
C80 C83 2.775(16) no .
C81 C84 2.760(19) no .
C85 C88 3.358(18) no .
O1 C48 3.482(11) no 2_545
O1 C54 3.525(13) no 2_545
O3 C14 3.555(9) no 2_645
O3 C46 3.521(15) no 1_655
O3 C81 3.569(16) no 4_565
O5 C53 3.514(16) no .
O5 C71 3.111(17) no .
O5 C72 3.558(15) no .
O6 C59 3.561(17) no 3_565
O6 C77a 3.44(2) no .
O6 C78a 3.46(2) no .
O6 C78b 3.54(2) no .
O7 C59 3.443(17) no 1_565
O7 C60 3.414(16) no 1_565
O7 C66 3.498(16) no 3_575
O7 C77a 3.30(3) no .
O7 C77a 3.60(2) no 3_575
O7 C78a 3.42(2) no 3_575
O8 C20b 3.53(6) no 3_665
O8 C83 3.56(3) no 3_675
O8 C84 3.54(3) no .
O9 C69 3.30(4) no 3_665
C2 C19 3.546(12) no 2_555
C2 C53 3.584(14) no 2_545
C3 C53 3.352(14) no 2_545
C4 C53 3.433(15) no 2_545
C4 C54 3.523(14) no 2_545
C8 C92 3.49(3) no 3_665
C9 C90 3.54(3) no 1_545
C10 C90 3.42(3) no 1_545
C11 C90 3.37(3) no 1_545
C12 C90 3.51(3) no 1_545
C13 C63 3.571(14) no 4_565
C14 O3 3.555(9) no 2_655
C14 C24 3.569(10) no 2_655
C15 C24 3.397(10) no 2_655
C18 C63 3.521(14) no 4_565
C19 C2 3.546(12) no 2_545
C19 C42 3.519(13) no 2_545
C20b O8 3.53(6) no 3_665
C21 C81 3.510(19) no 4_565
C24 C14 3.569(10) no 2_645
C24 C15 3.397(10) no 2_645
C32 C89 3.52(3) no 1_545
C33 C92 3.48(3) no .
C42 C19 3.519(13) no 2_555
C46 O3 3.521(15) no 1_455
C48 O1 3.482(11) no 2_555
C53 O5 3.514(16) no .
C53 C2 3.584(14) no 2_555
C53 C3 3.352(14) no 2_555
C53 C4 3.433(15) no 2_555
C54 O1 3.525(13) no 2_555
C54 C4 3.523(14) no 2_555
C59 O6 3.561(17) no 3_565
C59 O7 3.443(17) no 1_545
C60 O7 3.414(16) no 1_545
C63 C13 3.571(14) no 4_464
C63 C18 3.521(14) no 4_464
C66 O7 3.498(16) no 3_575
C69 O9 3.30(4) no 3_665
C71 O5 3.111(17) no .
C72 O5 3.558(15) no .
C77a O6 3.44(2) no .
C77a O7 3.30(3) no .
C77a O7 3.60(2) no 3_575
C77a C88 3.45(2) no .
C78a O6 3.46(2) no .
C78a O7 3.42(2) no 3_575
C78b O6 3.54(2) no .
C81 O3 3.569(16) no 4_464
C81 C21 3.510(19) no 4_464
C83 O8 3.56(3) no 3_675
C84 O8 3.54(3) no .
C88 C77a 3.45(2) no .
C89 C32 3.52(3) no 1_565
C90 C9 3.54(3) no 1_565
C90 C10 3.42(3) no 1_565
C90 C11 3.37(3) no 1_565
C90 C12 3.51(3) no 1_565
C92 C8 3.49(3) no 3_665
C92 C33 3.48(3) no .
Fe2 H6 3.4364 no .
Fe3 H12 3.4265 no .
Fe4 H18 3.2203 no .
S4 H6 3.0335 no .
S4 H12 3.0698 no .
S4 H18 2.8165 no .
S5 H2 2.8320 no .
S5 H6 2.8657 no .
S6 H8 2.8493 no .
S6 H12 2.8464 no .
S7 H14 2.7713 no .
S7 H18 2.9545 no .
P1 H38 2.7881 no .
P1 H42 2.9080 no .
P1 H44 2.8247 no .
P1 H48 2.8819 no .
P1 H50 2.8107 no .
P1 H54 2.9390 no .
P1 H56 2.9159 no .
P1 H60 2.8234 no .
P2 H62 2.8524 no .
P2 H66 2.8909 no .
P2 H68 2.8105 no .
P2 H72 2.8982 no .
P2 H80 2.8648 no .
P2 H84 2.8508 no .
O1 H3 2.6484 no .
O1 H22A 2.2806 no .
O1 H22B 3.0521 no .
O1 H31B 3.1104 no .
O1 H32B 3.5773 no .
O2 H9 2.6978 no .
O2 H23A 3.2083 no .
O2 H23B 2.3082 no .
O2 H33B 2.9383 no .
O2 H34A 3.4519 no .
O3 H15 2.6507 no .
O3 H24A 2.4794 no .
O3 H24B 2.5636 no .
O4 H6A 3.5916 no .
O4 H86 2.4213 no .
O5 H6A 1.6931 no .
O5 H86 3.1646 no .
O6 H87 3.1934 no .
O7 H6A 2.8562 no .
O7 H87 2.4534 no .
O8 H90A 3.1020 no .
O8 H90B 1.9938 no .
O8 H90C 3.2108 no .
C1 H3 3.2584 no .
C2 H6 3.2443 no .
C3 H19A 2.6706 no .
C3 H19B 2.8971 no .
C4 H2 3.2496 no .
C4 H6 3.2652 no .
C4 H19A 2.5416 no .
C4 H19B 2.7582 no .
C4 H19C 3.2132 no .
C4 H22A 2.5676 no .
C4 H22B 2.9535 no .
C4 H31B 3.0377 no .
C5 H3 3.2774 no .
C5 H31B 2.6631 no .
C5 H35B 2.9934 no .
C6 H2 3.2530 no .
C6 H22A 3.2921 no .
C6 H22B 2.9525 no .
C6 H31B 3.4747 no .
C6 H35B 2.8856 no .
C7 H9 3.2416 no .
C8 H12 3.2029 no .
C10 H8 3.2151 no .
C10 H12 3.2589 no .
C10 H23A 3.0583 no .
C10 H23B 2.6002 no .
C10 H33B 2.8784 no .
C11 H9 3.2930 no .
C11 H31A 3.1066 no .
C11 H33B 2.6154 no .
C12 H8 3.2043 no .
C12 H23A 2.9201 no .
C12 H23B 3.3241 no .
C12 H31A 2.9736 no .
C12 H33B 3.4825 no .
C13 H15 3.2851 no .
C14 H18 3.2600 no .
C15 H21A 2.7060 no .
C15 H21B 2.7806 no .
C16 H14 3.2468 no .
C16 H18 3.2636 no .
C16 H21A 2.6150 no .
C16 H21B 2.6513 no .
C16 H21C 3.2163 no .
C16 H24A 2.6235 no .
C16 H24B 2.6687 no .
C17 H15 3.2847 no .
C17 H33A 2.7396 no .
C17 H35A 3.0424 no .
C18 H14 3.2639 no .
C18 H24A 3.1928 no .
C18 H24B 3.1509 no .
C18 H33A 2.9320 no .
C18 H35A 3.5555 no .
C19 H3 2.5388 no .
C19 H22A 3.5955 no .
C20a H9 2.6151 no .
C20b H9 2.4570 no .
C21 H15 2.5020 no .
C22 H6 2.7053 no .
C22 H31B 2.4923 no .
C22 H32B 3.0685 no .
C22 H35B 2.5954 no .
C22 H36B 3.0427 no .
C23 H12 2.7049 no .
C23 H31A 2.6204 no .
C23 H32C 3.0714 no .
C23 H33B 2.5085 no .
C23 H34A 2.9525 no .
C24 H18 2.7470 no .
C24 H33A 2.5448 no .
C24 H34B 3.1408 no .
C24 H35A 2.5894 no .
C24 H36A 3.0960 no .
C25 H6 2.7360 no .
C25 H31A 3.2876 no .
C25 H31B 2.6186 no .
C25 H32B 3.2640 no .
C25 H35A 3.2750 no .
C25 H35B 2.6182 no .
C25 H36B 3.0929 no .
C26 H6 3.5897 no .
C26 H12 2.9852 no .
C26 H22A 2.6006 no .
C26 H22B 3.2816 no .
C26 H23A 2.5996 no .
C26 H23B 3.2492 no .
C26 H32A 3.3857 no .
C26 H32B 2.8153 no .
C26 H32C 2.7150 no .
C27 H12 2.7738 no .
C27 H31A 2.6489 no .
C27 H31B 3.2936 no .
C27 H32C 3.1520 no .
C27 H33A 3.2683 no .
C27 H33B 2.6060 no .
C27 H34A 3.1373 no .
C28 H18 3.0691 no .
C28 H23A 3.2892 no .
C28 H23B 2.6365 no .
C28 H24A 3.2800 no .
C28 H24B 2.6444 no .
C28 H34A 2.7664 no .
C28 H34B 2.7879 no .
C28 H34C 3.3963 no .
C29 H18 2.7056 no .
C29 H33A 2.6007 no .
C29 H33B 3.2438 no .
C29 H34B 3.2520 no .
C29 H35A 2.6568 no .
C29 H35B 3.3049 no .
C29 H36A 3.3182 no .
C30 H6 2.9546 no .
C30 H18 3.4384 no .
C30 H22A 3.2516 no .
C30 H22B 2.6129 no .
C30 H24A 2.5795 no .
C30 H24B 3.2487 no .
C30 H36A 2.8360 no .
C30 H36B 2.6694 no .
C30 H36C 3.3718 no .
C31 H12 3.0909 no .
C31 H22A 2.5283 no .
C31 H23A 2.5167 no .
C32 H22A 2.7845 no .
C32 H23A 2.8158 no .
C33 H18 3.3722 no .
C33 H23B 2.5513 no .
C33 H24B 2.6171 no .
C34 H23B 2.7132 no .
C34 H24B 2.8871 no .
C35 H6 3.0573 no .
C35 H22B 2.5269 no .
C35 H24A 2.4943 no .
C36 H22B 2.7753 no .
C36 H24A 2.7956 no .
C37 H39 3.2869 no .
C37 H41 3.2591 no .
C37 H48 3.1434 no .
C37 H54 2.8135 no .
C37 H60 2.8804 no .
C38 H40 3.2549 no .
C38 H42 3.2349 no .
C38 H54 2.5699 no .
C38 H60 3.4251 no .
C39 H41 3.2615 no .
C39 H54 3.4366 no .
C40 H38 3.2393 no .
C40 H42 3.3069 no .
C41 H39 3.2749 no .
C42 H38 3.2255 no .
C42 H40 3.3049 no .
C42 H48 2.8378 no .
C42 H60 3.3938 no .
C43 H42 2.8166 no .
C43 H45 3.2638 no .
C43 H47 3.2274 no .
C43 H50 2.8239 no .
C43 H60 3.5108 no .
C44 H46 3.2381 no .
C44 H48 3.2220 no .
C44 H50 2.8594 no .
C45 H47 3.2252 no .
C46 H44 3.2334 no .
C46 H48 3.2215 no .
C47 H45 3.2271 no .
C48 H42 2.6514 no .
C48 H44 3.2268 no .
C48 H46 3.2244 no .
C48 H50 3.5475 no .
C49 H38 3.2251 no .
C49 H48 3.4480 no .
C49 H51 3.2181 no .
C49 H53 3.2368 no .
C49 H56 2.8090 no .
C50 H52 3.2244 no .
C50 H54 3.2505 no .
C50 H56 2.7853 no .
C51 H53 3.2072 no .
C52 H50 3.2254 no .
C52 H54 3.2362 no .
C53 H51 3.2046 no .
C54 H38 2.9996 no .
C54 H50 3.2434 no .
C54 H52 3.2399 no .
C55 H38 3.0822 no .
C55 H44 2.6621 no .
C55 H50 3.4320 no .
C55 H57 3.2664 no .
C55 H59 3.2501 no .
C56 H44 3.0310 no .
C56 H50 3.2878 no .
C56 H58 3.2415 no .
C56 H60 3.2586 no .
C57 H59 3.2052 no .
C58 H56 3.2356 no .
C58 H60 3.2363 no .
C59 H57 3.2093 no .
C60 H38 3.5272 no .
C60 H44 3.2302 no .
C60 H56 3.2616 no .
C60 H58 3.2364 no .
C61 H63 3.2331 no .
C61 H65 3.2351 no .
C61 H68 2.7580 no .
C61 H80 2.9346 no .
C62 H64 3.2060 no .
C62 H66 3.2694 no .
C62 H68 2.7686 no .
C62 H80 2.9562 no .
C63 H65 3.2440 no .
C64 H62 3.2043 no .
C64 H66 3.2626 no .
C65 H63 3.2516 no .
C66 H62 3.2685 no .
C66 H64 3.2507 no .
C67 H69 3.2665 no .
C67 H71 3.2565 no .
C67 H84 2.6758 no .
C68 H62 3.4083 no .
C68 H70 3.2556 no .
C68 H72 3.2708 no .
C68 H84 3.3139 no .
C69 H71 3.2103 no .
C70 H68 3.2554 no .
C70 H72 3.2512 no .
C71 H69 3.2139 no .
C71 H84 3.5549 no .
C72 H68 3.2702 no .
C72 H70 3.2473 no .
C72 H84 2.8319 no .
C73 H66 2.8188 no .
C73 H72 2.8752 no .
C73 H80 3.5918 no .
C74b H80 3.2815 no .
C77a H66 3.4748 no .
C78a H66 2.5567 no .
C78a H72 2.9954 no .
C78b H66 2.8020 no .
C78b H72 2.9533 no .
C79 H62 2.7933 no .
C79 H81 3.2666 no .
C79 H83 3.2964 no .
C80 H62 2.8961 no .
C80 H82 3.2097 no .
C80 H84 3.2331 no .
C81 H83 3.2744 no .
C82 H80 3.2197 no .
C82 H84 3.2003 no .
C83 H81 3.2655 no .
C84 H80 3.2320 no .
C84 H82 3.2033 no .
C85 H6A 2.4831 no .
C85 H87 3.3777 no .
C86 H6A 2.6159 no .
C87 H6A 2.3785 no .
C88 H86 3.3443 no .
C89 H90A 3.0314 no .
C89 H90B 2.3983 no .
C89 H90C 3.0568 no .
C89 H91A 3.2179 no .
C89 H91B 2.8461 no .
C89 H91C 3.3272 no .
C90 H89 3.3069 no .
C90 H91A 2.8150 no .
C90 H91B 3.3737 no .
C90 H91C 2.6735 no .
C91 H89 2.9872 no .
C91 H90A 2.7736 no .
C91 H90B 3.3808 no .
C91 H90C 2.7041 no .
H2 H3 2.3506 no .
H3 H19A 2.2657 no .
H3 H19B 2.4089 no .
H3 H19C 3.5106 no .
H6 H22A 3.5836 no .
H6 H22B 3.0571 no .
H6 H35A 3.3758 no .
H6 H35B 2.4314 no .
H6A H86 3.5610 no .
H6A H87 3.2941 no .
H8 H9 2.2924 no .
H12 H23A 2.9841 no .
H12 H31A 2.4584 no .
H12 H31B 3.4167 no .
H14 H15 2.3284 no .
H15 H21A 2.2338 no .
H15 H21B 2.3445 no .
H15 H21C 3.4716 no .
H18 H24A 3.4423 no .
H18 H24B 3.3898 no .
H18 H33A 2.8394 no .
H18 H35A 3.5340 no .
H22A H31A 3.4903 no .
H22A H31B 2.1512 no .
H22A H32A 3.4041 no .
H22A H32B 2.2099 no .
H22A H32C 3.4714 no .
H22A H35B 3.5299 no .
H22A H36B 3.4706 no .
H22B H31B 3.4614 no .
H22B H35A 3.4871 no .
H22B H35B 2.1417 no .
H22B H36B 2.2742 no .
H22B H36C 3.1659 no .
H23A H31A 2.1081 no .
H23A H31B 3.4706 no .
H23A H32A 3.2589 no .
H23A H32C 2.3141 no .
H23A H33B 3.4871 no .
H23A H34A 3.5457 no .
H23B H31A 3.5329 no .
H23B H32C 3.4460 no .
H23B H33A 3.5240 no .
H23B H33B 2.2249 no .
H23B H34A 2.1125 no .
H23B H34B 3.4666 no .
H23B H34C 3.2469 no .
H24A H33A 3.5181 no .
H24A H35A 2.0848 no .
H24A H35B 3.4472 no .
H24A H36A 2.2419 no .
H24A H36B 3.4493 no .
H24A H36C 3.4526 no .
H24B H33A 2.2398 no .
H24B H33B 3.5780 no .
H24B H34B 2.3140 no .
H24B H34C 3.4522 no .
H24B H35A 3.5055 no .
H24B H36A 3.5191 no .
H31A H32A 2.3378 no .
H31A H32B 2.8735 no .
H31A H32C 2.4319 no .
H31B H32A 2.4154 no .
H31B H32B 2.3524 no .
H31B H32C 2.8754 no .
H33A H34A 2.8757 no .
H33A H34B 2.3812 no .
H33A H34C 2.3810 no .
H33B H34A 2.3986 no .
H33B H34B 2.8752 no .
H33B H34C 2.3641 no .
H35A H36A 2.2997 no .
H35A H36B 2.8484 no .
H35A H36C 2.4139 no .
H35B H36A 2.8452 no .
H35B H36B 2.4316 no .
H35B H36C 2.2849 no .
H38 H39 2.3420 no .
H38 H54 2.3695 no .
H38 H60 3.5551 no .
H39 H40 2.3454 no .
H40 H41 2.3636 no .
H41 H42 2.3471 no .
H42 H48 2.2826 no .
H42 H60 3.5254 no .
H44 H45 2.3429 no .
H44 H50 2.8639 no .
H44 H56 3.2316 no .
H44 H60 3.5310 no .
H45 H46 2.2879 no .
H46 H47 2.3495 no .
H47 H48 2.2916 no .
H50 H51 2.2827 no .
H50 H56 2.6784 no .
H51 H52 2.3425 no .
H52 H53 2.2771 no .
H53 H54 2.3371 no .
H56 H57 2.3402 no .
H57 H58 2.2846 no .
H58 H59 2.3265 no .
H59 H60 2.3046 no .
H62 H63 2.3004 no .
H62 H68 2.6985 no .
H62 H80 2.7586 no .
H63 H64 2.2875 no .
H64 H65 2.3679 no .
H65 H66 2.3095 no .
H68 H69 2.3883 no .
H69 H70 2.2982 no .
H70 H71 2.2716 no .
H71 H72 2.3688 no .
H72 H84 3.0084 no .
H80 H81 2.3238 no .
H81 H82 2.3349 no .
H82 H83 2.2877 no .
H83 H84 2.3647 no .
H86 H87 2.1062 no .
H89 H90B 3.3434 no .
H89 H91A 3.5090 no .
H89 H91B 2.8291 no .
H90A H91A 3.1863 no .
H90A H91C 2.5477 no .
H90B H91C 3.5930 no .
H90C H91A 2.6250 no .
H90C H91C 2.8687 no .
Fe1 H32A 3.4136 no 1_565
Fe1 H71 3.5906 no .
Fe2 H3 3.4955 no 2_555
Fe2 H64 3.4221 no 4_565
Fe4 H64 3.5526 no 4_565
S1 H3 3.0948 no 2_555
S1 H19B 3.3455 no 2_555
S1 H39 3.5798 no .
S1 H53 3.3412 no .
S1 H54 2.9761 no .
S2 H32A 3.4207 no 1_565
S2 H71 2.9241 no .
S2 H89 3.0629 no .
S3 H19C 3.0491 no 1_565
S3 H41 3.3986 no 2_555
S3 H42 3.1450 no 2_555
S3 H47 3.5294 no 2_555
S3 H48 3.3400 no 2_555
S3 H64 3.1015 no 4_565
S5 H3 3.4588 no 2_555
S5 H19A 3.0108 no 2_555
S5 H19B 3.5151 no 2_555
S5 H41 2.8354 no 2_555
S5 H64 3.4460 no 4_565
S5 H65 2.9919 no 4_565
S5 H86 3.0385 no 2_545
S6 H39 2.8484 no .
S6 H70 2.9192 no .
S7 H21C 3.2057 no 2_655
S7 H47 3.2285 no 2_555
S7 H81 2.9880 no 3_675
S7 H82 3.2494 no 3_675
O1 H48 2.6551 no 2_545
O1 H54 3.5435 no 2_545
O2 H83 3.1402 no 3_665
O2 H84 3.4382 no 3_665
O2 H90B 3.4086 no 1_545
O3 H14 2.6087 no 2_645
O3 H46 2.7046 no 1_655
O3 H81 3.2401 no 4_565
O4 H2 2.9887 no 2_555
O4 H19A 3.2886 no 1_565
O4 H19C 3.2619 no 1_565
O4 H32A 3.1224 no 1_565
O4 H53 3.3974 no .
O4 H91B 3.2037 no .
O5 H53 2.7560 no .
O5 H58 3.4084 no 3_565
O5 H71 2.4780 no .
O5 H72 3.3474 no .
O5 H91B 3.1271 no .
O6 H52 3.3298 no .
O6 H58 3.1980 no 3_565
O6 H59 2.8137 no 3_565
O6 H72 3.5454 no .
O7 H52 3.3206 no .
O7 H59 2.8250 no 1_565
O7 H60 2.7755 no 1_565
O7 H65 3.4993 no 3_575
O7 H66 2.7883 no 3_575
O8 H23A 3.1324 no 1_565
O8 H82 3.4736 no 3_675
O8 H83 3.2503 no .
O8 H83 2.7332 no 3_675
O8 H84 3.0022 no .
O9 H8 3.0782 no 3_665
O9 H34C 3.4108 no .
O9 H44 3.5302 no 1_655
O9 H45 2.9896 no 1_655
O9 H69 2.4550 no 3_665
N1 H23A 3.2598 no 1_565
N1 H31A 3.0691 no 1_565
N1 H72 2.9450 no .
N2 H8 3.5352 no 3_665
N2 H9 3.1570 no 3_665
N2 H33A 3.0772 no .
N2 H33B 3.1845 no .
C1 H52 3.5852 no 2_545
C2 H19A 3.3068 no 2_555
C2 H19B 3.5221 no 2_555
C2 H19C 3.2279 no 2_555
C2 H40 3.2793 no .
C2 H41 3.3491 no .
C2 H53 3.1232 no 2_545
C3 H40 3.1630 no .
C3 H41 3.0877 no .
C3 H53 3.0674 no 2_545
C4 H40 3.4922 no .
C4 H53 3.5253 no 2_545
C7 H90C 2.6336 no 1_545
C7 H91A 3.5630 no 1_545
C8 H90C 2.7100 no 1_545
C9 H9 3.4453 no 3_665
C9 H90B 3.4210 no 1_545
C9 H90C 2.8156 no 1_545
C10 H90B 3.1319 no 1_545
C10 H90C 2.8162 no 1_545
C11 H90B 3.3470 no 1_545
C11 H90C 2.7110 no 1_545
C12 H90C 2.6449 no 1_545
C12 H91A 3.2441 no 1_545
C13 H63 2.7010 no 4_565
C13 H81 3.2784 no 3_675
C14 H24A 3.1451 no 2_655
C14 H24B 3.0452 no 2_655
C14 H34B 3.5920 no 2_655
C14 H36A 3.2529 no 2_655
C14 H46 3.1664 no 2_555
C14 H63 2.8067 no 4_565
C14 H81 3.0666 no 3_675
C15 H24A 3.1149 no 2_655
C15 H24B 2.9315 no 2_655
C15 H34B 3.0244 no 2_655
C15 H36A 2.9883 no 2_655
C15 H63 3.1176 no 4_565
C16 H46 3.4534 no 1_655
C16 H63 3.2858 no 4_565
C17 H63 3.1946 no 4_565
C18 H63 2.8815 no 4_565
C19 H2 2.7527 no 2_545
C19 H48 3.2451 no 2_545
C19 H86 3.5704 no 1_545
C20a H8 3.4511 no 3_665
C20a H84 3.4343 no 3_665
C20b H84 3.5370 no 3_665
C21 H14 3.3018 no 2_645
C21 H32B 3.5803 no 2_655
C21 H32C 3.3748 no 2_655
C21 H46 3.0875 no 1_655
C21 H47 3.2861 no 1_655
C21 H81 3.3529 no 4_565
C22 H48 3.5068 no 2_545
C23 H83 3.4861 no 3_665
C24 H14 3.0115 no 2_645
C24 H15 2.6697 no 2_645
C25 H21B 3.0357 no 2_645
C26 H21A 3.4808 no 2_645
C26 H21B 3.3010 no 2_645
C27 H21A 3.1258 no 2_645
C27 H21B 3.5593 no 2_645
C28 H15 3.2619 no 2_645
C28 H21A 3.0974 no 2_645
C29 H15 2.7851 no 2_645
C29 H21A 3.4058 no 2_645
C29 H21B 3.3982 no 2_645
C30 H15 3.2699 no 2_645
C30 H21B 3.1156 no 2_645
C31 H91A 3.4465 no 1_545
C32 H21C 3.2338 no 2_645
C32 H47 3.3848 no 2_545
C32 H89 2.9424 no 1_545
C34 H15 3.3508 no 2_645
C34 H21A 3.1252 no 2_645
C34 H45 2.9192 no 1_655
C34 H62 3.0435 no 3_665
C34 H68 3.4099 no 3_665
C35 H51 3.5048 no 2_545
C35 H80 3.4441 no 4_565
C36 H15 3.3898 no 2_645
C36 H21B 3.4282 no 2_645
C36 H51 3.3425 no 2_545
C36 H80 3.0012 no 4_565
C37 H19B 3.3227 no 2_555
C38 H19B 3.5238 no 2_555
C38 H57 3.5838 no 3_565
C39 H19B 3.5874 no 2_555
C39 H91A 3.5783 no 1_545
C40 H19B 3.4337 no 2_555
C40 H86 3.2662 no 1_545
C40 H87 3.1696 no 1_545
C41 H2 3.4951 no .
C41 H3 3.4301 no .
C41 H19B 3.2522 no 2_555
C41 H19C 3.0878 no 2_555
C41 H86 3.2180 no 1_545
C41 H87 2.8691 no 1_545
C42 H19B 3.2113 no 2_555
C42 H19C 3.0522 no 2_555
C42 H87 3.1312 no 1_545
C44 H68 2.9863 no 3_565
C44 H69 3.2571 no 3_565
C45 H34B 3.3874 no 1_455
C45 H34C 3.1279 no 1_455
C45 H68 3.0407 no 3_565
C45 H69 3.5616 no 3_565
C46 H14 3.4137 no 2_545
C46 H21B 3.2467 no 1_455
C46 H34B 3.5482 no 1_455
C46 H36B 3.4937 no 2_555
C46 H63 3.1917 no 3_565
C47 H21B 3.2802 no 1_455
C47 H21C 3.4633 no 1_455
C47 H22A 3.2531 no 2_555
C47 H22B 3.5315 no 2_555
C47 H32B 3.2733 no 2_555
C47 H63 3.4707 no 3_565
C48 H22A 3.2084 no 2_555
C48 H22B 3.3724 no 2_555
C50 H22B 3.2859 no 2_555
C50 H36C 3.4793 no 2_555
C51 H22B 3.3547 no 2_555
C51 H35B 3.1866 no 2_555
C51 H36C 3.2434 no 2_555
C51 H66 3.4144 no 3_575
C52 H6A 3.4957 no .
C52 H66 3.4141 no 3_575
C53 H6A 3.3782 no .
C53 H58 3.4611 no 3_565
C54 H19B 3.4570 no 2_555
C54 H58 3.4721 no 3_565
C56 H57 3.5953 no 3_565
C57 H38 3.5344 no 3_565
C61 H35A 3.5358 no 4_464
C62 H34B 3.4337 no 3_665
C62 H35A 3.2719 no 4_464
C63 H35A 3.1827 no 4_464
C64 H35A 3.3592 no 4_464
C64 H42 3.5034 no 3_565
C65 H35B 3.5373 no 4_464
C65 H42 3.5868 no 3_565
C65 H52 3.2905 no 3_575
C66 H51 3.2067 no 3_575
C66 H52 3.3018 no 3_575
C68 H34C 3.0956 no 3_665
C68 H44 3.0732 no 3_565
C68 H45 3.4646 no 3_565
C69 H34C 3.4472 no 3_665
C69 H44 2.9842 no 3_565
C70 H58 3.5463 no 3_565
C71 H58 3.5992 no 3_565
C73 H51 3.2991 no 3_575
C73 H90A 3.2543 no .
C73 H91C 3.4715 no .
C74a H51 3.1654 no 3_575
C74a H90A 2.8207 no .
C74a H91C 3.3422 no .
C74b H36C 3.4368 no 4_464
C74b H51 3.2977 no 3_575
C74b H90A 2.6509 no .
C74b H91C 3.5016 no .
C75a H50 3.4727 no 3_575
C75a H51 3.2837 no 3_575
C75a H56 3.3294 no 3_575
C75a H90A 3.5205 no .
C75a H91C 3.3027 no .
C75b H50 3.5478 no 3_575
C75b H51 3.4872 no 3_575
C75b H90A 3.0916 no .
C75b H91C 3.3371 no .
C76a H51 3.5177 no 3_575
C76a H56 3.2021 no 3_575
C76a H91C 3.4128 no .
C76b H56 3.1996 no 3_575
C76b H91C 3.1103 no .
C77a H59 3.3182 no 1_565
C77a H91C 3.5823 no .
C77b H91C 3.1157 no .
C78a H51 3.5128 no 3_575
C78a H91C 3.5786 no .
C78b H51 3.5072 no 3_575
C78b H91C 3.3110 no .
C79 H34A 3.4585 no 3_665
C79 H90A 3.3961 no .
C80 H36A 3.4528 no 4_464
C80 H36C 3.4382 no 4_464
C81 H14 3.5364 no 3_675
C81 H21A 3.3678 no 4_464
C81 H21C 3.1050 no 4_464
C82 H21A 3.5375 no 4_464
C82 H21C 3.2901 no 4_464
C82 H23B 3.5960 no 3_665
C82 H32C 3.4247 no 3_665
C83 H23A 3.5357 no 3_665
C83 H23B 3.1195 no 3_665
C83 H34A 3.4084 no 3_665
C83 H90B 3.2536 no .
C84 H34A 3.2276 no 3_665
C84 H90A 3.1691 no .
C84 H90B 3.2440 no .
C85 H2 3.4007 no 2_555
C85 H53 2.9065 no .
C85 H71 3.4044 no .
C85 H91B 2.8297 no .
C86 H2 3.4510 no 2_555
C86 H19A 3.5097 no 1_565
C86 H52 3.4481 no .
C86 H53 3.3055 no .
C86 H91B 3.0032 no .
C87 H52 3.0779 no .
C87 H65 3.2726 no 3_575
C87 H91B 3.4852 no .
C88 H52 2.9745 no .
C88 H66 3.4929 no 3_575
C89 H23A 2.9693 no 1_565
C89 H31A 3.2444 no 1_565
C89 H32A 3.0660 no 1_565
C89 H32C 3.2847 no 1_565
C89 H71 3.5655 no .
C89 H72 3.2749 no .
C89 H84 3.5122 no .
C90 H23A 3.5838 no 1_565
C90 H84 3.4992 no .
C91 H31A 3.0631 no 1_565
C91 H72 3.0828 no .
C92 H8 2.7470 no 3_665
C92 H9 3.2729 no 3_665
C92 H33A 3.1784 no .
C92 H33B 3.0134 no .
C92 H34C 3.2612 no .
C92 H45 3.5761 no 1_655
C92 H69 3.1981 no 3_665
C93 H9 2.9348 no 3_665
C93 H18 3.5575 no .
C93 H33A 3.3036 no .
C93 H33B 3.0503 no .
C94 H33A 3.1727 no .
C94 H36A 3.3319 no 2_655
C94 H45 3.5849 no 1_655
C94 H81 3.1841 no 3_675
H2 O4 2.9887 no 2_545
H2 C19 2.7527 no 2_555
H2 C41 3.4951 no .
H2 C85 3.4007 no 2_545
H2 C86 3.4510 no 2_545
H2 H19A 2.5230 no 2_555
H2 H19B 2.9228 no 2_555
H2 H19C 2.3741 no 2_555
H2 H41 3.1889 no .
H2 H53 3.2979 no 2_545
H2 H86 3.0671 no 2_545
H3 Fe2 3.4955 no 2_545
H3 S1 3.0948 no 2_545
H3 S5 3.4588 no 2_545
H3 C41 3.4301 no .
H3 H40 3.3909 no .
H3 H41 2.6677 no .
H3 H53 3.2552 no 2_545
H3 H54 3.5617 no 2_545
H6 H64 3.5212 no 4_565
H6 H65 3.5238 no 4_565
H6A C52 3.4957 no .
H6A C53 3.3782 no .
H6A H52 3.2005 no .
H6A H53 2.9842 no .
H6A H58 2.9122 no 3_565
H6A H59 3.1521 no 3_565
H6A H71 3.4476 no .
H6A H72 3.4276 no .
H8 O9 3.0782 no 3_665
H8 N2 3.5352 no 3_665
H8 C20a 3.4511 no 3_665
H8 C92 2.7470 no 3_665
H8 H70 3.2395 no .
H8 H90C 3.2921 no 1_545
H9 N2 3.1570 no 3_665
H9 C9 3.4453 no 3_665
H9 C92 3.2729 no 3_665
H9 C93 2.9348 no 3_665
H9 H9 3.0865 no 3_665
H9 H90C 3.4353 no 1_545
H12 H90C 3.2264 no 1_545
H12 H91A 3.0335 no 1_545
H14 O3 2.6087 no 2_655
H14 C21 3.3018 no 2_655
H14 C24 3.0115 no 2_655
H14 C46 3.4137 no 2_555
H14 C81 3.5364 no 3_675
H14 H21C 2.9504 no 2_655
H14 H24A 2.5863 no 2_655
H14 H24B 2.5205 no 2_655
H14 H34B 3.5727 no 2_655
H14 H36A 3.1989 no 2_655
H14 H46 2.6075 no 2_555
H14 H63 3.2576 no 4_565
H14 H81 2.6595 no 3_675
H15 C24 2.6697 no 2_655
H15 C28 3.2619 no 2_655
H15 C29 2.7851 no 2_655
H15 C30 3.2699 no 2_655
H15 C34 3.3508 no 2_655
H15 C36 3.3898 no 2_655
H15 H24A 2.5325 no 2_655
H15 H24B 2.3004 no 2_655
H15 H34A 3.5460 no 2_655
H15 H34B 2.5640 no 2_655
H15 H36A 2.7288 no 2_655
H15 H36B 3.3861 no 2_655
H18 C93 3.5575 no .
H18 H63 3.3602 no 4_565
H19A S5 3.0108 no 2_545
H19A O4 3.2886 no 1_545
H19A C2 3.3068 no 2_545
H19A C86 3.5097 no 1_545
H19A H2 2.5230 no 2_545
H19A H41 3.3286 no .
H19A H86 2.6609 no 1_545
H19B S1 3.3455 no 2_545
H19B S5 3.5151 no 2_545
H19B C2 3.5221 no 2_545
H19B C37 3.3227 no 2_545
H19B C38 3.5238 no 2_545
H19B C39 3.5874 no 2_545
H19B C40 3.4337 no 2_545
H19B C41 3.2522 no 2_545
H19B C42 3.2113 no 2_545
H19B C54 3.4570 no 2_545
H19B H2 2.9228 no 2_545
H19B H48 3.5460 no 2_545
H19B H54 2.9380 no 2_545
H19C S3 3.0491 no 1_545
H19C O4 3.2619 no 1_545
H19C C2 3.2279 no 2_545
H19C C41 3.0878 no 2_545
H19C C42 3.0522 no 2_545
H19C H2 2.3741 no 2_545
H19C H41 3.1401 no 2_545
H19C H42 3.0934 no 2_545
H19C H48 2.9420 no 2_545
H21A C26 3.4808 no 2_655
H21A C27 3.1258 no 2_655
H21A C28 3.0974 no 2_655
H21A C29 3.4058 no 2_655
H21A C34 3.1252 no 2_655
H21A C81 3.3678 no 4_565
H21A C82 3.5375 no 4_565
H21A H23B 3.3717 no 2_655
H21A H32C 3.4280 no 2_655
H21A H34A 2.6671 no 2_655
H21A H34B 2.8491 no 2_655
H21A H81 3.4804 no 4_565
H21B C25 3.0357 no 2_655
H21B C26 3.3010 no 2_655
H21B C27 3.5593 no 2_655
H21B C29 3.3982 no 2_655
H21B C30 3.1156 no 2_655
H21B C36 3.4282 no 2_655
H21B C46 3.2467 no 1_655
H21B C47 3.2802 no 1_655
H21B H22A 3.5043 no 2_655
H21B H22B 3.5422 no 2_655
H21B H32B 3.3836 no 2_655
H21B H32C 3.5436 no 2_655
H21B H36A 3.3627 no 2_655
H21B H36B 2.7989 no 2_655
H21B H46 2.8944 no 1_655
H21B H47 2.9660 no 1_655
H21C S7 3.2057 no 2_645
H21C C32 3.2338 no 2_655
H21C C47 3.4633 no 1_655
H21C C81 3.1050 no 4_565
H21C C82 3.2901 no 4_565
H21C H14 2.9504 no 2_645
H21C H32B 2.9411 no 2_655
H21C H32C 2.6771 no 2_655
H21C H46 3.1001 no 1_655
H21C H47 2.8098 no 1_655
H21C H81 2.8472 no 4_565
H21C H82 3.1005 no 4_565
H22A C47 3.2531 no 2_545
H22A C48 3.2084 no 2_545
H22A H21B 3.5043 no 2_645
H22A H47 2.9803 no 2_545
H22A H48 2.8336 no 2_545
H22B C47 3.5315 no 2_545
H22B C48 3.3724 no 2_545
H22B C50 3.2859 no 2_545
H22B C51 3.3547 no 2_545
H22B H21B 3.5422 no 2_645
H22B H48 3.3006 no 2_545
H22B H50 3.4045 no 2_545
H22B H51 3.5529 no 2_545
H23A O8 3.1324 no 1_545
H23A N1 3.2598 no 1_545
H23A C83 3.5357 no 3_665
H23A C89 2.9693 no 1_545
H23A C90 3.5838 no 1_545
H23A H82 3.4082 no 3_665
H23A H83 3.1362 no 3_665
H23A H89 3.1836 no 1_545
H23A H90B 3.4436 no 1_545
H23A H90C 3.4164 no 1_545
H23B C82 3.5960 no 3_665
H23B C83 3.1195 no 3_665
H23B H21A 3.3717 no 2_645
H23B H83 2.9316 no 3_665
H24A C14 3.1451 no 2_645
H24A C15 3.1149 no 2_645
H24A H14 2.5863 no 2_645
H24A H15 2.5325 no 2_645
H24A H80 3.2202 no 4_565
H24A H81 3.5517 no 4_565
H24B C14 3.0452 no 2_645
H24B C15 2.9315 no 2_645
H24B H14 2.5205 no 2_645
H24B H15 2.3004 no 2_645
H24B H46 2.7627 no 1_655
H31A N1 3.0691 no 1_545
H31A C89 3.2444 no 1_545
H31A C91 3.0631 no 1_545
H31A H89 3.1719 no 1_545
H31A H91A 2.5784 no 1_545
H31A H91B 3.1411 no 1_545
H31B H40 3.3914 no .
H31B H91A 3.5015 no 1_545
H32A Fe1 3.4136 no 1_545
H32A S2 3.4207 no 1_545
H32A O4 3.1224 no 1_545
H32A C89 3.0660 no 1_545
H32A H89 2.3392 no 1_545
H32A H91B 3.3514 no 1_545
H32B C21 3.5803 no 2_645
H32B C47 3.2733 no 2_545
H32B H21B 3.3836 no 2_645
H32B H21C 2.9411 no 2_645
H32B H47 2.4545 no 2_545
H32B H48 3.4330 no 2_545
H32C C21 3.3748 no 2_645
H32C C82 3.4247 no 3_665
H32C C89 3.2847 no 1_545
H32C H21A 3.4280 no 2_645
H32C H21B 3.5436 no 2_645
H32C H21C 2.6771 no 2_645
H32C H47 3.5906 no 2_545
H32C H82 2.7205 no 3_665
H32C H89 2.7916 no 1_545
H33A N2 3.0772 no .
H33A C92 3.1784 no .
H33A C93 3.3036 no .
H33A C94 3.1727 no .
H33A H45 3.2688 no 1_655
H33B N2 3.1845 no .
H33B C92 3.0134 no .
H33B C93 3.0503 no .
H34A C79 3.4585 no 3_665
H34A C83 3.4084 no 3_665
H34A C84 3.2276 no 3_665
H34A H15 3.5460 no 2_645
H34A H21A 2.6671 no 2_645
H34A H62 2.9142 no 3_665
H34A H68 3.5606 no 3_665
H34A H84 3.4813 no 3_665
H34B C14 3.5920 no 2_645
H34B C15 3.0244 no 2_645
H34B C45 3.3874 no 1_655
H34B C46 3.5482 no 1_655
H34B C62 3.4337 no 3_665
H34B H14 3.5727 no 2_645
H34B H15 2.5640 no 2_645
H34B H21A 2.8491 no 2_645
H34B H45 2.7882 no 1_655
H34B H46 3.1049 no 1_655
H34B H62 2.6433 no 3_665
H34B H63 3.4999 no 3_665
H34B H68 3.5643 no 3_665
H34C O9 3.4108 no .
H34C C45 3.1279 no 1_655
H34C C68 3.0956 no 3_665
H34C C69 3.4472 no 3_665
H34C C92 3.2612 no .
H34C H45 2.2800 no 1_655
H34C H62 3.0689 no 3_665
H34C H68 2.6517 no 3_665
H34C H69 3.3167 no 3_665
H35A C61 3.5358 no 4_565
H35A C62 3.2719 no 4_565
H35A C63 3.1827 no 4_565
H35A C64 3.3592 no 4_565
H35A H63 3.5212 no 4_565
H35A H80 2.9060 no 4_565
H35B C51 3.1866 no 2_545
H35B C65 3.5373 no 4_565
H35B H51 2.8577 no 2_545
H36A C14 3.2529 no 2_645
H36A C15 2.9883 no 2_645
H36A C80 3.4528 no 4_565
H36A C94 3.3319 no 2_645
H36A H14 3.1989 no 2_645
H36A H15 2.7288 no 2_645
H36A H21B 3.3627 no 2_645
H36A H80 2.6941 no 4_565
H36A H81 3.2294 no 4_565
H36B C46 3.4937 no 2_545
H36B H15 3.3861 no 2_645
H36B H21B 2.7989 no 2_645
H36B H50 3.2780 no 2_545
H36B H51 3.5823 no 2_545
H36C C50 3.4793 no 2_545
H36C C51 3.2434 no 2_545
H36C C74b 3.4368 no 4_565
H36C C80 3.4382 no 4_565
H36C H50 3.0703 no 2_545
H36C H51 2.6207 no 2_545
H36C H80 2.6279 no 4_565
H38 C57 3.5344 no 3_565
H38 H57 2.6426 no 3_565
H39 S1 3.5798 no .
H39 S6 2.8484 no .
H39 H91A 2.9936 no 1_545
H40 C2 3.2793 no .
H40 C3 3.1630 no .
H40 C4 3.4922 no .
H40 H3 3.3909 no .
H40 H31B 3.3914 no .
H40 H86 3.0897 no 1_545
H40 H87 3.5720 no 1_545
H40 H91A 3.4428 no 1_545
H41 S3 3.3986 no 2_545
H41 S5 2.8354 no 2_545
H41 C2 3.3491 no .
H41 C3 3.0877 no .
H41 H2 3.1889 no .
H41 H3 2.6677 no .
H41 H19A 3.3286 no .
H41 H19C 3.1401 no 2_555
H41 H86 2.9677 no 1_545
H41 H87 3.0866 no 1_545
H42 S3 3.1450 no 2_545
H42 C64 3.5034 no 3_565
H42 C65 3.5868 no 3_565
H42 H19C 3.0934 no 2_555
H42 H64 3.1894 no 3_565
H42 H65 3.3324 no 3_565
H42 H87 3.4837 no 1_545
H44 O9 3.5302 no 1_455
H44 C68 3.0732 no 3_565
H44 C69 2.9842 no 3_565
H44 H68 2.6712 no 3_565
H44 H69 2.4788 no 3_565
H45 O9 2.9896 no 1_455
H45 C34 2.9192 no 1_455
H45 C68 3.4646 no 3_565
H45 C92 3.5761 no 1_455
H45 C94 3.5849 no 1_455
H45 H33A 3.2688 no 1_455
H45 H34B 2.7882 no 1_455
H45 H34C 2.2800 no 1_455
H45 H68 2.7614 no 3_565
H45 H69 3.0937 no 3_565
H46 O3 2.7046 no 1_455
H46 C14 3.1664 no 2_545
H46 C16 3.4534 no 1_455
H46 C21 3.0875 no 1_455
H46 H14 2.6075 no 2_545
H46 H21B 2.8944 no 1_455
H46 H21C 3.1001 no 1_455
H46 H24B 2.7627 no 1_455
H46 H34B 3.1049 no 1_455
H46 H63 3.1910 no 3_565
H47 S3 3.5294 no 2_545
H47 S7 3.2285 no 2_545
H47 C21 3.2861 no 1_455
H47 C32 3.3848 no 2_555
H47 H21B 2.9660 no 1_455
H47 H21C 2.8098 no 1_455
H47 H22A 2.9803 no 2_555
H47 H32B 2.4545 no 2_555
H47 H32C 3.5906 no 2_555
H48 S3 3.3400 no 2_545
H48 O1 2.6551 no 2_555
H48 C19 3.2451 no 2_555
H48 C22 3.5068 no 2_555
H48 H19B 3.5460 no 2_555
H48 H19C 2.9420 no 2_555
H48 H22A 2.8336 no 2_555
H48 H22B 3.3006 no 2_555
H48 H32B 3.4330 no 2_555
H50 C75a 3.4727 no 3_575
H50 C75b 3.5478 no 3_575
H50 H22B 3.4045 no 2_555
H50 H36B 3.2780 no 2_555
H50 H36C 3.0703 no 2_555
H51 C35 3.5048 no 2_555
H51 C36 3.3425 no 2_555
H51 C66 3.2067 no 3_575
H51 C73 3.2991 no 3_575
H51 C74a 3.1654 no 3_575
H51 C74b 3.2977 no 3_575
H51 C75a 3.2837 no 3_575
H51 C75b 3.4872 no 3_575
H51 C76a 3.5177 no 3_575
H51 C78a 3.5128 no 3_575
H51 C78b 3.5072 no 3_575
H51 H22B 3.5529 no 2_555
H51 H35B 2.8577 no 2_555
H51 H36B 3.5823 no 2_555
H51 H36C 2.6207 no 2_555
H51 H66 2.7921 no 3_575
H52 O6 3.3298 no .
H52 O7 3.3206 no .
H52 C1 3.5852 no 2_555
H52 C65 3.2905 no 3_575
H52 C66 3.3018 no 3_575
H52 C86 3.4481 no .
H52 C87 3.0779 no .
H52 C88 2.9745 no .
H52 H6A 3.2005 no .
H52 H65 2.7808 no 3_575
H52 H66 2.8005 no 3_575
H52 H87 3.4744 no .
H53 S1 3.3412 no .
H53 O4 3.3974 no .
H53 O5 2.7560 no .
H53 C2 3.1232 no 2_555
H53 C3 3.0674 no 2_555
H53 C4 3.5253 no 2_555
H53 C85 2.9065 no .
H53 C86 3.3055 no .
H53 H2 3.2979 no 2_555
H53 H3 3.2552 no 2_555
H53 H6A 2.9842 no .
H53 H58 3.5361 no 3_565
H54 S1 2.9761 no .
H54 O1 3.5435 no 2_555
H54 H3 3.5617 no 2_555
H54 H19B 2.9380 no 2_555
H54 H58 3.5425 no 3_565
H56 C75a 3.3294 no 3_575
H56 C76a 3.2021 no 3_575
H56 C76b 3.1996 no 3_575
H57 C38 3.5838 no 3_565
H57 C56 3.5953 no 3_565
H57 H38 2.6426 no 3_565
H58 O5 3.4084 no 3_565
H58 O6 3.1980 no 3_565
H58 C53 3.4611 no 3_565
H58 C54 3.4721 no 3_565
H58 C70 3.5463 no 3_565
H58 C71 3.5992 no 3_565
H58 H6A 2.9122 no 3_565
H58 H53 3.5361 no 3_565
H58 H54 3.5425 no 3_565
H59 O6 2.8137 no 3_565
H59 O7 2.8250 no 1_545
H59 C77a 3.3182 no 1_545
H59 H6A 3.1521 no 3_565
H60 O7 2.7755 no 1_545
H60 H87 3.2653 no 1_545
H62 C34 3.0435 no 3_665
H62 H34A 2.9142 no 3_665
H62 H34B 2.6433 no 3_665
H62 H34C 3.0689 no 3_665
H63 C13 2.7010 no 4_464
H63 C14 2.8067 no 4_464
H63 C15 3.1176 no 4_464
H63 C16 3.2858 no 4_464
H63 C17 3.1946 no 4_464
H63 C18 2.8815 no 4_464
H63 C46 3.1917 no 3_565
H63 C47 3.4707 no 3_565
H63 H14 3.2576 no 4_464
H63 H18 3.3602 no 4_464
H63 H34B 3.4999 no 3_665
H63 H35A 3.5212 no 4_464
H63 H46 3.1910 no 3_565
H64 Fe2 3.4221 no 4_464
H64 Fe4 3.5526 no 4_464
H64 S3 3.1015 no 4_464
H64 S5 3.4460 no 4_464
H64 H6 3.5212 no 4_464
H64 H42 3.1894 no 3_565
H65 S5 2.9919 no 4_464
H65 O7 3.4993 no 3_575
H65 C87 3.2726 no 3_575
H65 H6 3.5238 no 4_464
H65 H42 3.3324 no 3_565
H65 H52 2.7808 no 3_575
H65 H87 2.8374 no 3_575
H66 O7 2.7883 no 3_575
H66 C51 3.4144 no 3_575
H66 C52 3.4141 no 3_575
H66 C88 3.4929 no 3_575
H66 H51 2.7921 no 3_575
H66 H52 2.8005 no 3_575
H68 C34 3.4099 no 3_665
H68 C44 2.9863 no 3_565
H68 C45 3.0407 no 3_565
H68 H34A 3.5606 no 3_665
H68 H34B 3.5643 no 3_665
H68 H34C 2.6517 no 3_665
H68 H44 2.6712 no 3_565
H68 H45 2.7614 no 3_565
H69 O9 2.4550 no 3_665
H69 C44 3.2571 no 3_565
H69 C45 3.5616 no 3_565
H69 C92 3.1981 no 3_665
H69 H34C 3.3167 no 3_665
H69 H44 2.4788 no 3_565
H69 H45 3.0937 no 3_565
H70 S6 2.9192 no .
H70 H8 3.2395 no .
H71 Fe1 3.5906 no .
H71 S2 2.9241 no .
H71 O5 2.4780 no .
H71 C85 3.4044 no .
H71 C89 3.5655 no .
H71 H6A 3.4476 no .
H71 H89 3.1948 no .
H72 O5 3.3474 no .
H72 O6 3.5454 no .
H72 N1 2.9450 no .
H72 C89 3.2749 no .
H72 C91 3.0828 no .
H72 H6A 3.4276 no .
H72 H89 3.5115 no .
H72 H90A 3.2732 no .
H72 H91B 3.0289 no .
H72 H91C 2.7942 no .
H80 C35 3.4441 no 4_464
H80 C36 3.0012 no 4_464
H80 H24A 3.2202 no 4_464
H80 H35A 2.9060 no 4_464
H80 H36A 2.6941 no 4_464
H80 H36C 2.6279 no 4_464
H81 S7 2.9880 no 3_675
H81 O3 3.2401 no 4_464
H81 C13 3.2784 no 3_675
H81 C14 3.0666 no 3_675
H81 C21 3.3529 no 4_464
H81 C94 3.1841 no 3_675
H81 H14 2.6595 no 3_675
H81 H21A 3.4804 no 4_464
H81 H21C 2.8472 no 4_464
H81 H24A 3.5517 no 4_464
H81 H36A 3.2294 no 4_464
H82 S7 3.2494 no 3_675
H82 O8 3.4736 no 3_675
H82 H21C 3.1005 no 4_464
H82 H23A 3.4082 no 3_665
H82 H32C 2.7205 no 3_665
H82 H89 3.5495 no 3_675
H83 O2 3.1402 no 3_665
H83 O8 3.2503 no .
H83 O8 2.7332 no 3_675
H83 C23 3.4861 no 3_665
H83 H23A 3.1362 no 3_665
H83 H23B 2.9316 no 3_665
H83 H90B 3.2238 no .
H84 O2 3.4382 no 3_665
H84 O8 3.0022 no .
H84 C20a 3.4343 no 3_665
H84 C20b 3.5370 no 3_665
H84 C89 3.5122 no .
H84 C90 3.4992 no .
H84 H34A 3.4813 no 3_665
H84 H90A 3.1846 no .
H84 H90B 3.1827 no .
H86 S5 3.0385 no 2_555
H86 C19 3.5704 no 1_565
H86 C40 3.2662 no 1_565
H86 C41 3.2180 no 1_565
H86 H2 3.0671 no 2_555
H86 H19A 2.6609 no 1_565
H86 H40 3.0897 no 1_565
H86 H41 2.9677 no 1_565
H86 H91B 3.3643 no .
H87 C40 3.1696 no 1_565
H87 C41 2.8691 no 1_565
H87 C42 3.1312 no 1_565
H87 H40 3.5720 no 1_565
H87 H41 3.0866 no 1_565
H87 H42 3.4837 no 1_565
H87 H52 3.4744 no .
H87 H60 3.2653 no 1_565
H87 H65 2.8374 no 3_575
H89 S2 3.0629 no .
H89 C32 2.9424 no 1_565
H89 H23A 3.1836 no 1_565
H89 H31A 3.1719 no 1_565
H89 H32A 2.3392 no 1_565
H89 H32C 2.7916 no 1_565
H89 H71 3.1948 no .
H89 H72 3.5115 no .
H89 H82 3.5495 no 3_675
H90A C73 3.2543 no .
H90A C74a 2.8207 no .
H90A C74b 2.6509 no .
H90A C75a 3.5205 no .
H90A C75b 3.0916 no .
H90A C79 3.3961 no .
H90A C84 3.1691 no .
H90A H72 3.2732 no .
H90A H84 3.1846 no .
H90B O2 3.4086 no 1_565
H90B C9 3.4210 no 1_565
H90B C10 3.1319 no 1_565
H90B C11 3.3470 no 1_565
H90B C83 3.2536 no .
H90B C84 3.2440 no .
H90B H23A 3.4436 no 1_565
H90B H83 3.2238 no .
H90B H84 3.1827 no .
H90C C7 2.6336 no 1_565
H90C C8 2.7100 no 1_565
H90C C9 2.8156 no 1_565
H90C C10 2.8162 no 1_565
H90C C11 2.7110 no 1_565
H90C C12 2.6449 no 1_565
H90C H8 3.2921 no 1_565
H90C H9 3.4353 no 1_565
H90C H12 3.2264 no 1_565
H90C H23A 3.4164 no 1_565
H91A C7 3.5630 no 1_565
H91A C12 3.2441 no 1_565
H91A C31 3.4465 no 1_565
H91A C39 3.5783 no 1_565
H91A H12 3.0335 no 1_565
H91A H31A 2.5784 no 1_565
H91A H31B 3.5015 no 1_565
H91A H39 2.9936 no 1_565
H91A H40 3.4428 no 1_565
H91B O4 3.2037 no .
H91B O5 3.1271 no .
H91B C85 2.8297 no .
H91B C86 3.0032 no .
H91B C87 3.4852 no .
H91B H31A 3.1411 no 1_565
H91B H32A 3.3514 no 1_565
H91B H72 3.0289 no .
H91B H86 3.3643 no .
H91C C73 3.4715 no .
H91C C74a 3.3422 no .
H91C C74b 3.5016 no .
H91C C75a 3.3027 no .
H91C C75b 3.3371 no .
H91C C76a 3.4128 no .
H91C C76b 3.1103 no .
H91C C77a 3.5823 no .
H91C C77b 3.1157 no .
H91C C78a 3.5786 no .
H91C C78b 3.3110 no .
H91C H72 2.7942 no .

loop_
_geom_hbond_atom_site_label_D
_geom_hbond_atom_site_label_H
_geom_hbond_atom_site_label_A
_geom_hbond_distance_DA
_geom_hbond_distance_DH
_geom_hbond_distance_HA
_geom_hbond_angle_DHA
_geom_hbond_publ_flag
O6 H6A O5 2.497(12) 0.840 1.693 159.4 no

loop_
_geom_torsion_atom_site_label_1
_geom_torsion_atom_site_label_2
_geom_torsion_atom_site_label_3
_geom_torsion_atom_site_label_4
_geom_torsion
_geom_torsion_publ_flag
Fe2 Fe1 Fe3 Fe2 0.00(3) no
Fe2 Fe1 Fe3 Fe4 -70.06(3) no
Fe2 Fe1 Fe3 S1 64.64(4) no
Fe2 Fe1 Fe3 S2 -134.89(5) no
Fe2 Fe1 Fe3 S4 -35.29(4) no
Fe2 Fe1 Fe3 S6 130.89(11) no
Fe3 Fe1 Fe2 Fe3 0.00(3) no
Fe3 Fe1 Fe2 Fe4 70.17(4) no
Fe3 Fe1 Fe2 S1 -64.95(4) no
Fe3 Fe1 Fe2 S3 135.18(6) no
Fe3 Fe1 Fe2 S4 35.28(4) no
Fe3 Fe1 Fe2 S5 -153.27(9) no
Fe2 Fe1 Fe4 Fe2 0.00(3) no
Fe2 Fe1 Fe4 Fe3 71.33(4) no
Fe2 Fe1 Fe4 S2 135.31(5) no
Fe2 Fe1 Fe4 S3 -63.36(4) no
Fe2 Fe1 Fe4 S4 35.73(5) no
Fe2 Fe1 Fe4 S7 -149.86(10) no
Fe4 Fe1 Fe2 Fe3 -70.17(4) no
Fe4 Fe1 Fe2 Fe4 0.00(3) no
Fe4 Fe1 Fe2 S1 -135.12(6) no
Fe4 Fe1 Fe2 S3 65.01(4) no
Fe4 Fe1 Fe2 S4 -34.89(4) no
Fe4 Fe1 Fe2 S5 136.56(9) no
Fe2 Fe1 S1 Fe2 0.00(4) no
Fe2 Fe1 S1 Fe3 -77.16(6) no
S1 Fe1 Fe2 Fe3 64.95(8) no
S1 Fe1 Fe2 Fe4 135.12(9) no
S1 Fe1 Fe2 S1 0.00(8) no
S1 Fe1 Fe2 S3 -159.87(10) no
S1 Fe1 Fe2 S4 100.23(9) no
S1 Fe1 Fe2 S5 -88.32(11) no
Fe2 Fe1 S2 Fe3 38.90(6) no
Fe2 Fe1 S2 Fe4 -38.21(6) no
S2 Fe1 Fe2 Fe3 -35.09(6) no
S2 Fe1 Fe2 Fe4 35.08(6) no
S2 Fe1 Fe2 S1 -100.04(7) no
S2 Fe1 Fe2 S3 100.09(7) no
S2 Fe1 Fe2 S4 0.19(7) no
S2 Fe1 Fe2 S5 171.64(9) no
Fe2 Fe1 S3 Fe2 0.00(3) no
Fe2 Fe1 S3 Fe4 77.33(6) no
S3 Fe1 Fe2 Fe3 -135.18(9) no
S3 Fe1 Fe2 Fe4 -65.01(8) no
S3 Fe1 Fe2 S1 159.87(9) no
S3 Fe1 Fe2 S3 -0.00(7) no
S3 Fe1 Fe2 S4 -99.90(9) no
S3 Fe1 Fe2 S5 71.55(11) no
Fe2 Fe1 O4 C85 -116.0(7) no
O4 Fe1 Fe2 Fe3 155.7(3) no
O4 Fe1 Fe2 Fe4 -134.2(3) no
O4 Fe1 Fe2 S1 90.7(3) no
O4 Fe1 Fe2 S3 -69.2(3) no
O4 Fe1 Fe2 S4 -169.1(3) no
O4 Fe1 Fe2 S5 2.4(3) no
Fe3 Fe1 Fe4 Fe2 -71.33(4) no
Fe3 Fe1 Fe4 Fe3 -0.00(3) no
Fe3 Fe1 Fe4 S2 63.98(4) no
Fe3 Fe1 Fe4 S3 -134.68(6) no
Fe3 Fe1 Fe4 S4 -35.60(5) no
Fe3 Fe1 Fe4 S7 138.81(10) no
Fe4 Fe1 Fe3 Fe2 70.06(4) no
Fe4 Fe1 Fe3 Fe4 -0.00(3) no
Fe4 Fe1 Fe3 S1 134.70(6) no
Fe4 Fe1 Fe3 S2 -64.83(4) no
Fe4 Fe1 Fe3 S4 34.78(5) no
Fe4 Fe1 Fe3 S6 -159.05(12) no
Fe3 Fe1 S1 Fe2 77.16(6) no
Fe3 Fe1 S1 Fe3 0.00(3) no
S1 Fe1 Fe3 Fe2 -64.64(7) no
S1 Fe1 Fe3 Fe4 -134.70(8) no
S1 Fe1 Fe3 S1 -0.00(6) no
S1 Fe1 Fe3 S2 160.47(8) no
S1 Fe1 Fe3 S4 -99.93(8) no
S1 Fe1 Fe3 S6 66.25(12) no
Fe3 Fe1 S2 Fe3 0.00(3) no
Fe3 Fe1 S2 Fe4 -77.12(6) no
S2 Fe1 Fe3 Fe2 134.89(8) no
S2 Fe1 Fe3 Fe4 64.83(7) no
S2 Fe1 Fe3 S1 -160.47(8) no
S2 Fe1 Fe3 S2 0.00(6) no
S2 Fe1 Fe3 S4 99.60(8) no
S2 Fe1 Fe3 S6 -94.22(12) no
Fe3 Fe1 S3 Fe2 -38.63(7) no
Fe3 Fe1 S3 Fe4 38.70(6) no
S3 Fe1 Fe3 Fe2 34.58(7) no
S3 Fe1 Fe3 Fe4 -35.48(7) no
S3 Fe1 Fe3 S1 99.22(8) no
S3 Fe1 Fe3 S2 -100.31(8) no
S3 Fe1 Fe3 S4 -0.71(9) no
S3 Fe1 Fe3 S6 165.47(11) no
Fe3 Fe1 O4 C85 14.3(11) no
O4 Fe1 Fe3 Fe2 -146.4(5) no
O4 Fe1 Fe3 Fe4 143.5(5) no
O4 Fe1 Fe3 S1 -81.8(5) no
O4 Fe1 Fe3 S2 78.7(5) no
O4 Fe1 Fe3 S4 178.3(5) no
O4 Fe1 Fe3 S6 -15.5(5) no
Fe4 Fe1 S1 Fe2 38.40(7) no
Fe4 Fe1 S1 Fe3 -38.76(6) no
S1 Fe1 Fe4 Fe2 -35.46(7) no
S1 Fe1 Fe4 Fe3 35.86(7) no
S1 Fe1 Fe4 S2 99.85(8) no
S1 Fe1 Fe4 S3 -98.82(8) no
S1 Fe1 Fe4 S4 0.26(9) no
S1 Fe1 Fe4 S7 174.68(10) no
Fe4 Fe1 S2 Fe3 77.12(6) no
Fe4 Fe1 S2 Fe4 0.00(3) no
S2 Fe1 Fe4 Fe2 -135.31(8) no
S2 Fe1 Fe4 Fe3 -63.98(7) no
S2 Fe1 Fe4 S2 0.00(7) no
S2 Fe1 Fe4 S3 161.33(8) no
S2 Fe1 Fe4 S4 -99.58(8) no
S2 Fe1 Fe4 S7 74.83(11) no
Fe4 Fe1 S3 Fe2 -77.33(6) no
Fe4 Fe1 S3 Fe4 0.00(3) no
S3 Fe1 Fe4 Fe2 63.36(7) no
S3 Fe1 Fe4 Fe3 134.68(8) no
S3 Fe1 Fe4 S2 -161.33(8) no
S3 Fe1 Fe4 S3 0.00(6) no
S3 Fe1 Fe4 S4 99.08(8) no
S3 Fe1 Fe4 S7 -86.50(11) no
Fe4 Fe1 O4 C85 140.5(4) no
O4 Fe1 Fe4 Fe2 134.7(4) no
O4 Fe1 Fe4 Fe3 -153.9(4) no
O4 Fe1 Fe4 S2 -90.0(4) no
O4 Fe1 Fe4 S3 71.4(4) no
O4 Fe1 Fe4 S4 170.4(4) no
O4 Fe1 Fe4 S7 -15.1(4) no
S1 Fe1 S2 Fe3 -16.21(8) no
S1 Fe1 S2 Fe4 -93.33(8) no
S2 Fe1 S1 Fe2 93.13(8) no
S2 Fe1 S1 Fe3 15.97(8) no
S1 Fe1 S3 Fe2 16.60(9) no
S1 Fe1 S3 Fe4 93.93(9) no
S3 Fe1 S1 Fe2 -16.27(9) no
S3 Fe1 S1 Fe3 -93.44(9) no
S1 Fe1 O4 C85 -50.4(8) no
O4 Fe1 S1 Fe2 -134.6(3) no
O4 Fe1 S1 Fe3 148.3(3) no
S2 Fe1 S3 Fe2 -92.72(8) no
S2 Fe1 S3 Fe4 -15.39(8) no
S3 Fe1 S2 Fe3 92.50(8) no
S3 Fe1 S2 Fe4 15.39(8) no
S2 Fe1 O4 C85 75.9(7) no
O4 Fe1 S2 Fe3 -148.7(2) no
O4 Fe1 S2 Fe4 134.2(2) no
S3 Fe1 O4 C85 -166.8(6) no
O4 Fe1 S3 Fe2 141.9(2) no
O4 Fe1 S3 Fe4 -140.8(2) no
Fe1 Fe2 Fe3 Fe1 0.00(3) no
Fe1 Fe2 Fe3 Fe4 71.24(4) no
Fe1 Fe2 Fe3 S1 -63.52(4) no
Fe1 Fe2 Fe3 S2 35.60(4) no
Fe1 Fe2 Fe3 S4 134.75(5) no
Fe1 Fe2 Fe3 S6 -135.26(9) no
Fe1 Fe2 Fe4 Fe1 0.00(3) no
Fe1 Fe2 Fe4 Fe3 -69.98(4) no
Fe1 Fe2 Fe4 S2 -34.96(4) no
Fe1 Fe2 Fe4 S3 65.01(4) no
Fe1 Fe2 Fe4 S4 -134.71(5) no
Fe1 Fe2 Fe4 S7 135.85(12) no
Fe1 Fe2 S1 Fe1 0.00(4) no
Fe1 Fe2 S1 Fe3 77.16(7) no
Fe1 Fe2 S3 Fe1 0.00(4) no
Fe1 Fe2 S3 Fe4 -76.80(6) no
Fe1 Fe2 S4 Fe3 -38.50(5) no
Fe1 Fe2 S4 Fe4 38.89(5) no
Fe1 Fe2 S5 C1 149.61(9) no
Fe3 Fe2 Fe4 Fe1 69.98(4) no
Fe3 Fe2 Fe4 Fe3 0.00(3) no
Fe3 Fe2 Fe4 S2 35.02(4) no
Fe3 Fe2 Fe4 S3 134.98(5) no
Fe3 Fe2 Fe4 S4 -64.73(4) no
Fe3 Fe2 Fe4 S7 -154.17(12) no
Fe4 Fe2 Fe3 Fe1 -71.24(4) no
Fe4 Fe2 Fe3 Fe4 -0.00(2) no
Fe4 Fe2 Fe3 S1 -134.76(5) no
Fe4 Fe2 Fe3 S2 -35.64(4) no
Fe4 Fe2 Fe3 S4 63.51(4) no
Fe4 Fe2 Fe3 S6 153.50(9) no
Fe3 Fe2 S1 Fe1 -77.16(7) no
Fe3 Fe2 S1 Fe3 -0.00(3) no
S1 Fe2 Fe3 Fe1 63.52(7) no
S1 Fe2 Fe3 Fe4 134.76(8) no
S1 Fe2 Fe3 S1 -0.00(7) no
S1 Fe2 Fe3 S2 99.11(8) no
S1 Fe2 Fe3 S4 -161.74(9) no
S1 Fe2 Fe3 S6 -71.74(11) no
Fe3 Fe2 S3 Fe1 38.29(6) no
Fe3 Fe2 S3 Fe4 -38.50(5) no
S3 Fe2 Fe3 Fe1 -35.55(6) no
S3 Fe2 Fe3 Fe4 35.69(6) no
S3 Fe2 Fe3 S1 -99.06(7) no
S3 Fe2 Fe3 S2 0.05(8) no
S3 Fe2 Fe3 S4 99.20(7) no
S3 Fe2 Fe3 S6 -170.81(9) no
Fe3 Fe2 S4 Fe3 -0.00(3) no
Fe3 Fe2 S4 Fe4 77.38(6) no
S4 Fe2 Fe3 Fe1 -134.75(7) no
S4 Fe2 Fe3 Fe4 -63.51(7) no
S4 Fe2 Fe3 S1 161.74(8) no
S4 Fe2 Fe3 S2 -99.15(8) no
S4 Fe2 Fe3 S4 0.00(6) no
S4 Fe2 Fe3 S6 90.00(10) no
Fe3 Fe2 S5 C1 20.7(2) no
S5 Fe2 Fe3 Fe1 147.25(15) no
S5 Fe2 Fe3 Fe4 -141.51(15) no
S5 Fe2 Fe3 S1 83.73(15) no
S5 Fe2 Fe3 S2 -177.15(14) no
S5 Fe2 Fe3 S4 -78.00(15) no
S5 Fe2 Fe3 S6 11.99(19) no
Fe4 Fe2 S1 Fe1 -38.59(7) no
Fe4 Fe2 S1 Fe3 38.57(6) no
S1 Fe2 Fe4 Fe1 34.62(7) no
S1 Fe2 Fe4 Fe3 -35.36(7) no
S1 Fe2 Fe4 S2 -0.34(8) no
S1 Fe2 Fe4 S3 99.63(7) no
S1 Fe2 Fe4 S4 -100.09(8) no
S1 Fe2 Fe4 S7 170.47(11) no
Fe4 Fe2 S3 Fe1 76.80(6) no
Fe4 Fe2 S3 Fe4 -0.00(3) no
S3 Fe2 Fe4 Fe1 -65.01(6) no
S3 Fe2 Fe4 Fe3 -134.98(7) no
S3 Fe2 Fe4 S2 -99.97(7) no
S3 Fe2 Fe4 S3 -0.00(6) no
S3 Fe2 Fe4 S4 160.29(7) no
S3 Fe2 Fe4 S7 70.85(12) no
Fe4 Fe2 S4 Fe3 -77.38(6) no
Fe4 Fe2 S4 Fe4 -0.00(3) no
S4 Fe2 Fe4 Fe1 134.71(7) no
S4 Fe2 Fe4 Fe3 64.73(6) no
S4 Fe2 Fe4 S2 99.75(7) no
S4 Fe2 Fe4 S3 -160.29(7) no
S4 Fe2 Fe4 S4 -0.00(5) no
S4 Fe2 Fe4 S7 -89.44(12) no
Fe4 Fe2 S5 C1 -101.16(12) no
S5 Fe2 Fe4 Fe1 -139.37(13) no
S5 Fe2 Fe4 Fe3 150.65(13) no
S5 Fe2 Fe4 S2 -174.33(11) no
S5 Fe2 Fe4 S3 -74.37(12) no
S5 Fe2 Fe4 S4 85.92(12) no
S5 Fe2 Fe4 S7 -3.5(2) no
S1 Fe2 S3 Fe1 -16.30(9) no
S1 Fe2 S3 Fe4 -93.09(9) no
S3 Fe2 S1 Fe1 16.67(9) no
S3 Fe2 S1 Fe3 93.83(9) no
S1 Fe2 S4 Fe3 15.02(8) no
S1 Fe2 S4 Fe4 92.40(8) no
S4 Fe2 S1 Fe1 -92.15(8) no
S4 Fe2 S1 Fe3 -15.00(8) no
S1 Fe2 S5 C1 85.55(12) no
S5 Fe2 S1 Fe1 137.10(9) no
S5 Fe2 S1 Fe3 -145.74(9) no
S3 Fe2 S4 Fe3 -93.72(7) no
S3 Fe2 S4 Fe4 -16.33(7) no
S4 Fe2 S3 Fe1 92.77(8) no
S4 Fe2 S3 Fe4 15.98(7) no
S3 Fe2 S5 C1 -156.39(9) no
S5 Fe2 S3 Fe1 -143.18(8) no
S5 Fe2 S3 Fe4 140.03(7) no
S4 Fe2 S5 C1 -39.75(12) no
S5 Fe2 S4 Fe3 147.18(8) no
S5 Fe2 S4 Fe4 -135.43(8) no
Fe1 Fe3 Fe4 Fe1 0.00(3) no
Fe1 Fe3 Fe4 Fe2 70.40(4) no
Fe1 Fe3 Fe4 S2 -64.56(4) no
Fe1 Fe3 Fe4 S3 35.58(5) no
Fe1 Fe3 Fe4 S4 134.96(6) no
Fe1 Fe3 Fe4 S7 -130.78(10) no
Fe1 Fe3 S1 Fe1 -0.00(3) no
Fe1 Fe3 S1 Fe2 -77.67(6) no
Fe1 Fe3 S2 Fe1 0.00(3) no
Fe1 Fe3 S2 Fe4 77.31(7) no
Fe1 Fe3 S4 Fe2 38.76(6) no
Fe1 Fe3 S4 Fe4 -38.82(7) no
Fe1 Fe3 S6 C7 149.20(11) no
Fe2 Fe3 Fe4 Fe1 -70.40(4) no
Fe2 Fe3 Fe4 Fe2 -0.00(3) no
Fe2 Fe3 Fe4 S2 -134.95(5) no
Fe2 Fe3 Fe4 S3 -34.81(4) no
Fe2 Fe3 Fe4 S4 64.56(4) no
Fe2 Fe3 Fe4 S7 158.83(9) no
Fe2 Fe3 S1 Fe1 77.67(6) no
Fe2 Fe3 S1 Fe2 -0.00(3) no
Fe2 Fe3 S2 Fe1 -38.73(6) no
Fe2 Fe3 S2 Fe4 38.58(7) no
Fe2 Fe3 S4 Fe2 -0.00(3) no
Fe2 Fe3 S4 Fe4 -77.58(6) no
Fe2 Fe3 S6 C7 -109.33(13) no
Fe4 Fe3 S1 Fe1 39.02(6) no
Fe4 Fe3 S1 Fe2 -38.65(6) no
S1 Fe3 Fe4 Fe1 -35.02(6) no
S1 Fe3 Fe4 Fe2 35.37(6) no
S1 Fe3 Fe4 S2 -99.58(7) no
S1 Fe3 Fe4 S3 0.56(8) no
S1 Fe3 Fe4 S4 99.94(8) no
S1 Fe3 Fe4 S7 -165.80(9) no
Fe4 Fe3 S2 Fe1 -77.31(7) no
Fe4 Fe3 S2 Fe4 0.00(3) no
S2 Fe3 Fe4 Fe1 64.56(8) no
S2 Fe3 Fe4 Fe2 134.95(9) no
S2 Fe3 Fe4 S2 -0.00(8) no
S2 Fe3 Fe4 S3 100.14(9) no
S2 Fe3 Fe4 S4 -160.48(10) no
S2 Fe3 Fe4 S7 -66.22(12) no
Fe4 Fe3 S4 Fe2 77.58(6) no
Fe4 Fe3 S4 Fe4 -0.00(4) no
S4 Fe3 Fe4 Fe1 -134.96(9) no
S4 Fe3 Fe4 Fe2 -64.56(8) no
S4 Fe3 Fe4 S2 160.48(9) no
S4 Fe3 Fe4 S3 -99.38(9) no
S4 Fe3 Fe4 S4 -0.00(7) no
S4 Fe3 Fe4 S7 94.26(11) no
Fe4 Fe3 S6 C7 12.5(3) no
S6 Fe3 Fe4 Fe1 150.65(19) no
S6 Fe3 Fe4 Fe2 -138.95(19) no
S6 Fe3 Fe4 S2 86.10(19) no
S6 Fe3 Fe4 S3 -173.76(18) no
S6 Fe3 Fe4 S4 -74.39(18) no
S6 Fe3 Fe4 S7 19.9(2) no
S1 Fe3 S2 Fe1 15.86(8) no
S1 Fe3 S2 Fe4 93.17(8) no
S2 Fe3 S1 Fe1 -16.11(8) no
S2 Fe3 S1 Fe2 -93.78(8) no
S1 Fe3 S4 Fe2 -15.02(8) no
S1 Fe3 S4 Fe4 -92.59(8) no
S4 Fe3 S1 Fe1 92.65(8) no
S4 Fe3 S1 Fe2 14.98(8) no
S1 Fe3 S6 C7 -161.69(10) no
S6 Fe3 S1 Fe1 -143.66(8) no
S6 Fe3 S1 Fe2 138.67(8) no
S2 Fe3 S4 Fe2 93.72(9) no
S2 Fe3 S4 Fe4 16.14(9) no
S4 Fe3 S2 Fe1 -93.14(9) no
S4 Fe3 S2 Fe4 -15.82(9) no
S2 Fe3 S6 C7 81.04(13) no
S6 Fe3 S2 Fe1 134.23(10) no
S6 Fe3 S2 Fe4 -148.46(10) no
S4 Fe3 S6 C7 -46.01(15) no
S6 Fe3 S4 Fe2 -131.68(10) no
S6 Fe3 S4 Fe4 150.74(11) no
Fe1 Fe4 S2 Fe1 0.00(3) no
Fe1 Fe4 S2 Fe3 -77.26(7) no
Fe1 Fe4 S3 Fe1 0.00(3) no
Fe1 Fe4 S3 Fe2 77.55(6) no
Fe1 Fe4 S4 Fe2 -38.86(6) no
Fe1 Fe4 S4 Fe3 38.54(7) no
Fe1 Fe4 S7 C13 162.75(10) no
Fe2 Fe4 S2 Fe1 38.36(6) no
Fe2 Fe4 S2 Fe3 -38.90(7) no
Fe2 Fe4 S3 Fe1 -77.55(5) no
Fe2 Fe4 S3 Fe2 -0.00(3) no
Fe2 Fe4 S4 Fe2 -0.00(3) no
Fe2 Fe4 S4 Fe3 77.40(6) no
Fe2 Fe4 S7 C13 46.3(2) no
Fe3 Fe4 S2 Fe1 77.26(7) no
Fe3 Fe4 S2 Fe3 -0.00(4) no
Fe3 Fe4 S3 Fe1 -38.70(6) no
Fe3 Fe4 S3 Fe2 38.84(5) no
Fe3 Fe4 S4 Fe2 -77.40(6) no
Fe3 Fe4 S4 Fe3 -0.00(4) no
Fe3 Fe4 S7 C13 -93.36(17) no
S2 Fe4 S3 Fe1 15.33(8) no
S2 Fe4 S3 Fe2 92.88(8) no
S3 Fe4 S2 Fe1 -15.41(8) no
S3 Fe4 S2 Fe3 -92.67(8) no
S2 Fe4 S4 Fe2 -93.33(9) no
S2 Fe4 S4 Fe3 -15.92(9) no
S4 Fe4 S2 Fe1 93.41(8) no
S4 Fe4 S2 Fe3 16.15(9) no
S2 Fe4 S7 C13 -143.18(13) no
S7 Fe4 S2 Fe1 -136.98(8) no
S7 Fe4 S2 Fe3 145.77(9) no
S3 Fe4 S4 Fe2 15.99(7) no
S3 Fe4 S4 Fe3 93.39(7) no
S4 Fe4 S3 Fe1 -93.81(7) no
S4 Fe4 S3 Fe2 -16.26(7) no
S3 Fe4 S7 C13 101.33(14) no
S7 Fe4 S3 Fe1 132.60(8) no
S7 Fe4 S3 Fe2 -149.85(8) no
S4 Fe4 S7 C13 -23.64(19) no
S7 Fe4 S4 Fe2 145.52(11) no
S7 Fe4 S4 Fe3 -137.07(11) no
Fe2 S5 C1 C2 -123.6(5) no
Fe2 S5 C1 C6 61.3(5) no
Fe3 S6 C7 C8 -114.4(6) no
Fe3 S6 C7 C12 69.1(7) no
Fe4 S7 C13 C14 -155.3(5) no
Fe4 S7 C13 C18 27.0(8) no
C37 P1 C43 C44 -144.0(6) no
C37 P1 C43 C48 48.9(8) no
C43 P1 C37 C38 -177.9(6) no
C43 P1 C37 C42 1.3(8) no
C37 P1 C49 C50 -165.6(6) no
C37 P1 C49 C54 10.9(9) no
C49 P1 C37 C38 -60.0(8) no
C49 P1 C37 C42 119.2(7) no
C37 P1 C55 C56 -138.4(8) no
C37 P1 C55 C60 44.3(9) no
C55 P1 C37 C38 60.9(8) no
C55 P1 C37 C42 -119.9(7) no
C43 P1 C49 C50 -43.4(7) no
C43 P1 C49 C54 133.1(7) no
C49 P1 C43 C44 95.0(6) no
C49 P1 C43 C48 -72.1(7) no
C43 P1 C55 C56 98.5(8) no
C43 P1 C55 C60 -78.7(8) no
C55 P1 C43 C44 -24.2(7) no
C55 P1 C43 C48 168.7(6) no
C49 P1 C55 C56 -17.5(10) no
C49 P1 C55 C60 165.3(7) no
C55 P1 C49 C50 75.3(8) no
C55 P1 C49 C54 -108.2(7) no
C61 P2 C67 C68 33.6(8) no
C61 P2 C67 C72 -154.5(7) no
C67 P2 C61 C62 -84.8(8) no
C67 P2 C61 C66 92.1(7) no
C61 P2 C73 C74a -103.3(8) no
C61 P2 C73 C74b -104.7(6) no
C61 P2 C73 C78a 72.2(6) no
C61 P2 C73 C78b 78.9(7) no
C73 P2 C61 C62 154.2(6) no
C73 P2 C61 C66 -28.9(8) no
C61 P2 C79 C80 43.4(9) no
C61 P2 C79 C84 -140.9(7) no
C79 P2 C61 C62 33.1(8) no
C79 P2 C61 C66 -150.0(7) no
C67 P2 C73 C74a 136.0(7) no
C67 P2 C73 C74b 134.6(5) no
C67 P2 C73 C78a -48.5(6) no
C67 P2 C73 C78b -41.8(8) no
C73 P2 C67 C68 154.1(6) no
C73 P2 C67 C72 -34.0(8) no
C67 P2 C79 C80 162.4(7) no
C67 P2 C79 C84 -22.0(9) no
C79 P2 C67 C68 -84.7(7) no
C79 P2 C67 C72 87.2(8) no
C73 P2 C79 C80 -76.8(8) no
C73 P2 C79 C84 98.8(8) no
C79 P2 C73 C74a 16.6(9) no
C79 P2 C73 C74b 15.1(7) no
C79 P2 C73 C78a -167.9(5) no
C79 P2 C73 C78b -161.3(6) no
C19 O1 C4 C3 16.6(11) no
C19 O1 C4 C5 -163.8(7) no
C10 O2 C20a C20b -80(6) no
C20a O2 C10 C9 14(3) no
C20a O2 C10 C11 -172(3) no
C10 O2 C20b C20a 111(3) no
C20b O2 C10 C9 -13(2) no
C20b O2 C10 C11 161.2(18) no
C21 O3 C16 C15 -0.5(11) no
C21 O3 C16 C17 177.3(7) no
Fe1 O4 C85 O5 -15(2) no
Fe1 O4 C85 C86 161.9(6) no
C90 N1 C89 O8 -7(3) no
C91 N1 C89 O8 176.6(19) no
C93 N2 C92 O9 179.5(18) no
C94 N2 C92 O9 -24(3) no
S5 C1 C2 C3 -176.3(5) no
S5 C1 C6 C5 173.7(5) no
C2 C1 C6 C5 -1.5(11) no
C6 C1 C2 C3 -1.2(11) no
C1 C2 C3 C4 3.4(12) no
C2 C3 C4 O1 176.5(7) no
C2 C3 C4 C5 -3.1(12) no
O1 C4 C5 C6 -179.1(6) no
O1 C4 C5 C22 -1.4(10) no
C3 C4 C5 C6 0.5(11) no
C3 C4 C5 C22 178.2(7) no
C4 C5 C6 C1 1.8(10) no
C4 C5 C22 C25 147.5(6) no
C6 C5 C22 C25 -34.9(10) no
C22 C5 C6 C1 -175.8(6) no
S6 C7 C8 C9 -175.0(8) no
S6 C7 C12 C11 172.6(6) no
C8 C7 C12 C11 -4.1(14) no
C12 C7 C8 C9 1.6(16) no
C7 C8 C9 C10 -0(2) no
C8 C9 C10 O2 175.0(11) no
C8 C9 C10 C11 1(2) no
O2 C10 C11 C12 -177.9(8) no
O2 C10 C11 C23 0.6(14) no
C9 C10 C11 C12 -3.4(16) no
C9 C10 C11 C23 175.0(10) no
C10 C11 C12 C7 5.0(13) no
C10 C11 C23 C27 138.9(9) no
C12 C11 C23 C27 -42.7(11) no
C23 C11 C12 C7 -173.5(7) no
S7 C13 C14 C15 -176.7(6) no
S7 C13 C18 C17 176.2(6) no
C14 C13 C18 C17 -1.5(13) no
C18 C13 C14 C15 1.1(13) no
C13 C14 C15 C16 -0.8(13) no
C14 C15 C16 O3 178.4(7) no
C14 C15 C16 C17 0.8(12) no
O3 C16 C17 C18 -178.9(6) no
O3 C16 C17 C24 0.2(10) no
C15 C16 C17 C18 -1.1(12) no
C15 C16 C17 C24 178.0(7) no
C16 C17 C18 C13 1.5(12) no
C16 C17 C24 C29 176.6(6) no
C18 C17 C24 C29 -4.3(12) no
C24 C17 C18 C13 -177.6(7) no
C5 C22 C25 C26 -85.6(7) no
C5 C22 C25 C30 97.0(7) no
C11 C23 C27 C26 100.8(8) no
C11 C23 C27 C28 -82.3(9) no
C17 C24 C29 C28 85.5(9) no
C17 C24 C29 C30 -101.2(8) no
C22 C25 C26 C27 -175.0(5) no
C22 C25 C26 C31 3.6(9) no
C22 C25 C30 C29 175.2(6) no
C22 C25 C30 C35 -4.2(10) no
C26 C25 C30 C29 -2.1(10) no
C26 C25 C30 C35 178.5(5) no
C30 C25 C26 C27 2.5(10) no
C30 C25 C26 C31 -179.0(6) no
C25 C26 C27 C23 175.3(5) no
C25 C26 C27 C28 -1.6(10) no
C25 C26 C31 C32 -90.9(9) no
C27 C26 C31 C32 87.6(8) no
C31 C26 C27 C23 -3.3(10) no
C31 C26 C27 C28 179.8(6) no
C23 C27 C28 C29 -176.5(6) no
C23 C27 C28 C33 1.7(9) no
C26 C27 C28 C29 0.4(10) no
C26 C27 C28 C33 178.7(6) no
C27 C28 C29 C24 173.1(6) no
C27 C28 C29 C30 -0.0(10) no
C27 C28 C33 C34 -85.9(8) no
C29 C28 C33 C34 92.3(8) no
C33 C28 C29 C24 -5.1(10) no
C33 C28 C29 C30 -178.2(6) no
C24 C29 C30 C25 -172.4(5) no
C24 C29 C30 C35 7.0(9) no
C28 C29 C30 C25 0.9(10) no
C28 C29 C30 C35 -179.7(6) no
C25 C30 C35 C36 87.9(8) no
C29 C30 C35 C36 -91.5(8) no
P1 C37 C38 C39 174.9(7) no
P1 C37 C42 C41 -175.5(6) no
C38 C37 C42 C41 3.7(13) no
C42 C37 C38 C39 -4.3(15) no
C37 C38 C39 C40 1.4(16) no
C38 C39 C40 C41 1.8(15) no
C39 C40 C41 C42 -2.3(14) no
C40 C41 C42 C37 -0.6(14) no
P1 C43 C44 C45 -171.4(7) no
P1 C43 C48 C47 172.6(6) no
C44 C43 C48 C47 5.6(14) no
C48 C43 C44 C45 -3.6(15) no
C43 C44 C45 C46 0.2(19) no
C44 C45 C46 C47 1.4(19) no
C45 C46 C47 C48 0.4(16) no
C46 C47 C48 C43 -4.0(14) no
P1 C49 C50 C51 179.4(7) no
P1 C49 C54 C53 -177.1(6) no
C50 C49 C54 C53 -0.7(15) no
C54 C49 C50 C51 2.8(16) no
C49 C50 C51 C52 -2.6(17) no
C50 C51 C52 C53 0.4(17) no
C51 C52 C53 C54 1.7(18) no
C52 C53 C54 C49 -1.6(18) no
P1 C55 C56 C57 -178.0(8) no
P1 C55 C60 C59 178.9(8) no
C56 C55 C60 C59 1.5(18) no
C60 C55 C56 C57 -0.7(18) no
C55 C56 C57 C58 2(2) no
C56 C57 C58 C59 -4(3) no
C57 C58 C59 C60 5(2) no
C58 C59 C60 C55 -4(2) no
P2 C61 C62 C63 176.9(6) no
P2 C61 C66 C65 -176.4(6) no
C62 C61 C66 C65 0.6(14) no
C66 C61 C62 C63 -0.1(14) no
C61 C62 C63 C64 -0.1(15) no
C62 C63 C64 C65 -0.2(15) no
C63 C64 C65 C66 0.7(16) no
C64 C65 C66 C61 -0.9(15) no
P2 C67 C68 C69 171.8(6) no
P2 C67 C72 C71 -170.3(7) no
C68 C67 C72 C71 1.4(16) no
C72 C67 C68 C69 -0.0(15) no
C67 C68 C69 C70 -1.8(17) no
C68 C69 C70 C71 2(2) no
C69 C70 C71 C72 -1(2) no
C70 C71 C72 C67 -1.0(19) no
P2 C73 C74a C75a 176.8(8) no
P2 C73 C74b C75b -177.1(10) no
P2 C73 C78a C77a -177.0(10) no
P2 C73 C78b C77b 176.5(8) no
C74a C73 C78a C77a -1(2) no
C78a C73 C74a C75a 1(2) no
C74b C73 C78b C77b 0(2) no
C78b C73 C74b C75b -1(2) no
C73 C74a C75a C76a -1(3) no
C73 C74b C75b C76b 1(2) no
C74a C75a C76a C77a -1(3) no
C74b C75b C76b C77b -1(3) no
C75a C76a C77a C78a 1(3) no
C75b C76b C77b C78b 0(3) no
C76a C77a C78a C73 -0(2) no
C76b C77b C78b C73 -0(3) no
P2 C79 C80 C81 173.1(8) no
P2 C79 C84 C83 -176.0(7) no
C80 C79 C84 C83 -0.2(16) no
C84 C79 C80 C81 -2.6(17) no
C79 C80 C81 C82 5(2) no
C80 C81 C82 C83 -4(2) no
C81 C82 C83 C84 2(2) no
C82 C83 C84 C79 0.7(17) no
O4 C85 C86 C87 178.6(12) no
O5 C85 C86 C87 -4(2) no
C85 C86 C87 C88 8(3) no
C86 C87 C88 O6 -10(2) no
C86 C87 C88 O7 170.0(14) no
